data_7022547
loop_
_publ_author_name
'Crane, Angela K.'
'Patrick, Brian O.'
'MacLachlan, Mark J.'

_publ_section_title
;
 New metal-organic frameworks from triptycene: structural diversity from
 bulky bridges.
;
_journal_issue 22
_journal_name_full 'Dalton transactions (Cambridge, England : 2003)'
_journal_page_first 8026
_journal_page_last 8033
_journal_paper_doi 10.1039/c3dt00079f
_journal_volume 42
_journal_year 2013
_chemical_formula_sum 'C168 H166 N12 O44 Zn8'
_chemical_formula_weight 3580.08
_chemical_name_common TMOF-1
_chemical_name_systematic
;
?
;
_space_group_crystal_system triclinic
_space_group_IT_number 2
_space_group_name_Hall '-P 1'
_space_group_name_H-M_alt 'P -1'
_symmetry_space_group_name_Hall '-P 1'
_symmetry_space_group_name_H-M 'P -1'
_atom_sites_solution_hydrogens mixed
_atom_sites_solution_primary direct
_atom_sites_solution_secondary difmap
_audit_creation_method SHELXL-2012
_cell_angle_alpha 109.978(7)
_cell_angle_beta 109.835(7)
_cell_angle_gamma 104.489(7)
_cell_formula_units_Z 2
_cell_length_a 21.898(3)
_cell_length_b 22.149(3)
_cell_length_c 24.663(3)
_cell_measurement_reflns_used 7470
_cell_measurement_temperature 90(2)
_cell_measurement_theta_max 30.09
_cell_measurement_theta_min 2.17
_cell_volume 9626(3)
_computing_structure_refinement 'SHELXL-2012 (Sheldrick, 2012)'
_computing_structure_solution 'SHELXL-97 (Sheldrick, 2008)'
_diffrn_ambient_temperature 100(2)
_diffrn_measured_fraction_theta_full 0.998
_diffrn_measured_fraction_theta_max 0.944
_diffrn_measurement_device_type 'Bruker X8 APEX'
_diffrn_measurement_method 'area detector'
_diffrn_radiation_type MoK\a
_diffrn_radiation_wavelength 0.71073
_diffrn_reflns_av_R_equivalents 0.0718
_diffrn_reflns_av_unetI/netI 0.0810
_diffrn_reflns_Laue_measured_fraction_full 0.998
_diffrn_reflns_Laue_measured_fraction_max 0.944
_diffrn_reflns_limit_h_max 30
_diffrn_reflns_limit_h_min -31
_diffrn_reflns_limit_k_max 31
_diffrn_reflns_limit_k_min -31
_diffrn_reflns_limit_l_max 34
_diffrn_reflns_limit_l_min -34
_diffrn_reflns_number 189824
_diffrn_reflns_point_group_measured_fraction_full 0.998
_diffrn_reflns_point_group_measured_fraction_max 0.944
_diffrn_reflns_theta_full 25.242
_diffrn_reflns_theta_max 30.841
_diffrn_reflns_theta_min 1.761
_diffrn_source 'fine-focus sealed tube'
_exptl_absorpt_coefficient_mu 1.051
_exptl_absorpt_correction_T_max 0.809
_exptl_absorpt_correction_T_min 0.483
_exptl_absorpt_correction_type multi-scan
_exptl_absorpt_process_details 'SADABS (Sheldrick, 2008)'
_exptl_crystal_colour colourless
_exptl_crystal_density_diffrn 1.235
_exptl_crystal_density_method 'not measured'
_exptl_crystal_description plate
_exptl_crystal_F_000 3700
_exptl_crystal_size_max 2.05
_exptl_crystal_size_mid 0.75
_exptl_crystal_size_min 0.2
_platon_squeeze_details
;
;
_refine_diff_density_max 1.694
_refine_diff_density_min -1.420
_refine_diff_density_rms 0.117
_refine_ls_extinction_method none
_refine_ls_goodness_of_fit_ref 1.043
_refine_ls_hydrogen_treatment mixed
_refine_ls_matrix_type full
_refine_ls_number_parameters 2371
_refine_ls_number_reflns 57091
_refine_ls_number_restraints 4340
_refine_ls_restrained_S_all 1.044
_refine_ls_R_factor_all 0.1176
_refine_ls_R_factor_gt 0.0621
_refine_ls_shift/su_max 0.169
_refine_ls_shift/su_mean 0.003
_refine_ls_structure_factor_coef Fsqd
_refine_ls_weighting_details
;
w=1/[\s^2^(Fo^2^)+(0.1173P)^2^]
where P=(Fo^2^+2Fc^2^)/3
;
_refine_ls_weighting_scheme calc
_refine_ls_wR_factor_gt 0.1774
_refine_ls_wR_factor_ref 0.2066
_reflns_Friedel_coverage 0.000
_reflns_number_gt 33380
_reflns_number_total 57091
_reflns_threshold_expression 'I > 2\s(I)'
_cod_data_source_file c3dt00079f.txt
_cod_data_source_block mm109squeeze
_cod_original_cell_volume 9626(2)
_cod_database_code 7022547
_shelx_space_group_comment
;
The symmetry employed for this shelxl refinement is uniquely defined
by the following loop, which should always be used as a source of
symmetry information in preference to the above space-group names.
They are only intended as comments.
;
_shelxl_version_number 2012-9

loop_
_space_group_symop_operation_xyz
'x, y, z'
'-x, -y, -z'

loop_
_atom_site_label
_atom_site_type_symbol
_atom_site_fract_x
_atom_site_fract_y
_atom_site_fract_z
_atom_site_U_iso_or_equiv
_atom_site_adp_type
_atom_site_occupancy
_atom_site_site_symmetry_order
_atom_site_calc_flag
_atom_site_refinement_flags_posn
_atom_site_refinement_flags_adp
_atom_site_refinement_flags_occupancy
_atom_site_disorder_assembly
_atom_site_disorder_group
C1 C 0.2087(3) 0.7168(3) 0.3946(2) 0.0826(19) Uani 1 1 d . U . . .
H1 H 0.2100 0.6756 0.3668 0.099 Uiso 1 1 calc R U . . .
C2 C 0.2214(4) 0.7303(4) 0.4579(3) 0.106(3) Uani 1 1 d . U . . .
H2 H 0.2305 0.6975 0.4725 0.127 Uiso 1 1 calc R U . . .
C3 C 0.2210(4) 0.7898(4) 0.4995(2) 0.100(2) Uani 1 1 d . U . . .
H3 H 0.2311 0.7983 0.5427 0.120 Uiso 1 1 calc R U . . .
C4 C 0.2058(3) 0.8379(3) 0.4784(2) 0.0713(16) Uani 1 1 d . U . . .
H4 H 0.2046 0.8787 0.5069 0.086 Uiso 1 1 calc R U . . .
C5 C 0.1923(2) 0.8254(2) 0.41470(18) 0.0526(11) Uani 1 1 d . U . . .
C6 C 0.1941(2) 0.7645(2) 0.37278(19) 0.0575(13) Uani 1 1 d . U . . .
C7 C 0.1796(2) 0.7600(2) 0.30673(18) 0.0496(11) Uani 1 1 d . U . . .
H7 H 0.1809 0.7168 0.2771 0.060 Uiso 1 1 calc R U . . .
C8 C 0.1744(2) 0.8705(2) 0.38346(18) 0.0472(10) Uani 1 1 d . U . . .
H8 H 0.1729 0.9136 0.4131 0.057 Uiso 1 1 calc R U . . .
C9 C 0.2318(2) 0.8274(2) 0.3175(2) 0.0587(13) Uani 1 1 d . U . . .
C10 C 0.2775(3) 0.8338(3) 0.2903(3) 0.0702(15) Uani 1 1 d . U . . .
H10 H 0.2784 0.7928 0.2618 0.084 Uiso 1 1 calc R U . . .
C11 C 0.3211(3) 0.8991(3) 0.3045(3) 0.0876(18) Uani 1 1 d . U . . .
H11 H 0.3521 0.9037 0.2856 0.105 Uiso 1 1 calc R U . . .
C12 C 0.3200(3) 0.9593(4) 0.3472(4) 0.096(2) Uani 1 1 d . U . . .
H12 H 0.3516 1.0048 0.3584 0.115 Uiso 1 1 calc R U . . .
C13 C 0.2722(3) 0.9528(3) 0.3739(3) 0.0756(16) Uani 1 1 d . U . . .
H13 H 0.2702 0.9936 0.4017 0.091 Uiso 1 1 calc R U . . .
C14 C 0.2293(2) 0.8876(2) 0.3590(2) 0.0553(12) Uani 1 1 d . U . . .
C15 C 0.10757(18) 0.76277(19) 0.27997(15) 0.0366(8) Uani 1 1 d . U . . .
C16 C 0.10403(19) 0.82206(18) 0.32167(16) 0.0359(8) Uani 1 1 d . U . . .
C17 C 0.04313(18) 0.83413(17) 0.30478(15) 0.0330(7) Uani 1 1 d . U . . .
C18 C -0.01487(18) 0.78606(18) 0.24455(16) 0.0356(7) Uani 1 1 d . U . . .
H18 H -0.0570 0.7939 0.2314 0.043 Uiso 1 1 calc R U . . .
C19 C -0.01265(19) 0.72741(18) 0.20355(16) 0.0361(8) Uani 1 1 d . U . . .
H19 H -0.0537 0.6947 0.1630 0.043 Uiso 1 1 calc R U . . .
C20 C 0.04894(17) 0.71493(17) 0.22031(15) 0.0317(7) Uani 1 1 d . U . . .
C21 C 0.04821(18) 0.65193(17) 0.17102(15) 0.0321(7) Uani 1 1 d . U . . .
C22 C 0.03471(18) 0.89405(17) 0.34741(15) 0.0314(7) Uani 1 1 d . U . . .
C23 C 0.2777(2) 1.22316(19) 0.65858(18) 0.0394(8) Uani 1 1 d . U . . .
C24 C 0.3007(2) 1.1779(2) 0.67720(19) 0.0447(9) Uani 1 1 d . U . . .
H24 H 0.2676 1.1321 0.6638 0.054 Uiso 1 1 calc R U . . .
C25 C 0.3722(2) 1.1995(2) 0.7154(2) 0.0536(11) Uani 1 1 d . U . . .
H25 H 0.3887 1.1689 0.7293 0.064 Uiso 1 1 calc R U . . .
C26 C 0.4207(2) 1.2659(3) 0.7338(2) 0.0595(12) Uani 1 1 d . U . . .
H26 H 0.4702 1.2803 0.7595 0.071 Uiso 1 1 calc R U . . .
C27 C 0.3968(2) 1.3109(2) 0.7149(2) 0.0531(10) Uani 1 1 d . U . . .
H27 H 0.4298 1.3565 0.7278 0.064 Uiso 1 1 calc R U . . .
C28 C 0.3253(2) 1.28965(19) 0.67731(19) 0.0417(8) Uani 1 1 d . U . . .
C29 C 0.20156(19) 1.20835(18) 0.61584(18) 0.0379(8) Uani 1 1 d . U . . .
H29 H 0.1667 1.1602 0.6018 0.046 Uiso 1 1 calc R U . . .
C30 C 0.28999(19) 1.33186(19) 0.65143(18) 0.0403(8) Uani 1 1 d . U . . .
H30 H 0.3251 1.3802 0.6662 0.048 Uiso 1 1 calc R U . . .
C31 C 0.18602(19) 1.26693(19) 0.65467(17) 0.0391(8) Uani 1 1 d . U . . .
C32 C 0.23339(19) 1.33371(19) 0.67284(18) 0.0414(8) Uani 1 1 d . U . . .
C33 C 0.2240(2) 1.3927(2) 0.70592(19) 0.0467(9) Uani 1 1 d . U . . .
H33 H 0.2558 1.4385 0.7180 0.056 Uiso 1 1 calc R U . . .
C34 C 0.1681(3) 1.3846(2) 0.7212(2) 0.0562(11) Uani 1 1 d . U . . .
H34 H 0.1611 1.4250 0.7427 0.067 Uiso 1 1 calc R U . . .
C35 C 0.1223(2) 1.3188(2) 0.7056(2) 0.0527(10) Uani 1 1 d . U . . .
H35 H 0.0854 1.3139 0.7180 0.063 Uiso 1 1 calc R U . . .
C36 C 0.1310(2) 1.2592(2) 0.67137(18) 0.0436(9) Uani 1 1 d . U . . .
H36 H 0.0993 1.2135 0.6596 0.052 Uiso 1 1 calc R U . . .
C37 C 0.2025(2) 1.22009(18) 0.55778(18) 0.0392(8) Uani 1 1 d . U . . .
C38 C 0.2521(2) 1.28715(18) 0.57765(18) 0.0398(8) Uani 1 1 d . U . . .
C39 C 0.2596(2) 1.3085(2) 0.5322(2) 0.0473(9) Uani 1 1 d . U . . .
C40 C 0.2165(3) 1.2613(2) 0.4666(2) 0.0577(12) Uani 1 1 d . U . . .
H40 H 0.2210 1.2748 0.4350 0.069 Uiso 1 1 calc R U . . .
C41 C 0.1672(3) 1.1954(2) 0.4463(2) 0.0535(11) Uani 1 1 d . U . . .
H41 H 0.1376 1.1642 0.4010 0.064 Uiso 1 1 calc R U . . .
C42 C 0.1607(2) 1.17414(18) 0.49196(17) 0.0386(8) Uani 1 1 d . U . . .
C43 C 0.10573(19) 1.10204(18) 0.46641(16) 0.0356(7) Uani 1 1 d . U . . .
C44 C 0.3129(3) 1.3786(2) 0.5496(2) 0.0494(10) Uani 1 1 d . U . . .
C45 C -0.2094(2) 1.15718(19) 0.33178(17) 0.0429(9) Uani 1 1 d . U . . .
C46 C -0.1480(3) 1.2123(2) 0.3842(2) 0.0593(12) Uani 1 1 d . U . . .
H46 H -0.1172 1.2051 0.4169 0.071 Uiso 1 1 calc R U . . .
C47 C -0.1325(3) 1.2780(2) 0.3878(2) 0.0817(18) Uani 1 1 d . U . . .
H47 H -0.0913 1.3171 0.4246 0.098 Uiso 1 1 calc R U . . .
C48 C -0.1751(4) 1.2889(2) 0.3394(3) 0.0846(19) Uani 1 1 d . U . . .
H48 H -0.1629 1.3349 0.3430 0.101 Uiso 1 1 calc R U . . .
C49 C -0.2345(3) 1.2338(2) 0.2867(2) 0.0583(12) Uani 1 1 d . U . . .
H49 H -0.2633 1.2407 0.2527 0.070 Uiso 1 1 calc R U . . .
C50 C -0.2525(2) 1.16805(19) 0.28310(17) 0.0423(9) Uani 1 1 d . U . . .
C51 C -0.2353(2) 1.08139(18) 0.31953(15) 0.0381(8) Uani 1 1 d . U . . .
H51 H -0.2034 1.0746 0.3549 0.046 Uiso 1 1 calc R U . . .
C52 C -0.31554(19) 1.10082(18) 0.22872(16) 0.0357(8) Uani 1 1 d . U . . .
H52 H -0.3476 1.1081 0.1938 0.043 Uiso 1 1 calc R U . . .
C53 C -0.3103(2) 1.06094(18) 0.31113(16) 0.0394(8) Uani 1 1 d . U . . .
C54 C -0.3361(3) 1.0362(2) 0.34727(19) 0.0511(10) Uani 1 1 d . U . . .
H54 H -0.3062 1.0290 0.3804 0.061 Uiso 1 1 calc R U . . .
C55 C -0.4070(3) 1.0221(3) 0.3340(2) 0.0648(13) Uani 1 1 d . U . . .
H55 H -0.4256 1.0054 0.3582 0.078 Uiso 1 1 calc R U . . .
C56 C -0.4493(3) 1.0327(3) 0.2858(2) 0.0689(14) Uani 1 1 d . U . . .
H56 H -0.4972 1.0238 0.2773 0.083 Uiso 1 1 calc R U . . .
C57 C -0.4231(2) 1.0564(2) 0.2484(2) 0.0526(10) Uani 1 1 d . U . . .
H57 H -0.4535 1.0619 0.2141 0.063 Uiso 1 1 calc R U . . .
C58 C -0.3532(2) 1.0714(2) 0.26226(17) 0.0401(8) Uani 1 1 d . U . . .
C59 C -0.23992(18) 1.03989(17) 0.25303(15) 0.0333(7) Uani 1 1 d . U . . .
C60 C -0.28294(18) 1.05080(17) 0.20370(15) 0.0314(7) Uani 1 1 d . U . . .
C61 C -0.29082(17) 1.01844(16) 0.14056(15) 0.0286(6) Uani 1 1 d . U . . .
C62 C -0.25524(17) 0.97478(18) 0.12769(16) 0.0328(7) Uani 1 1 d . U . . .
H62 H -0.2620 0.9508 0.0846 0.039 Uiso 1 1 calc R U . . .
C63 C -0.21109(19) 0.96641(19) 0.17640(16) 0.0370(8) Uani 1 1 d . U . . .
H63 H -0.1849 0.9393 0.1676 0.044 Uiso 1 1 calc R U . . .
C64 C -0.20416(18) 0.99795(17) 0.23999(15) 0.0330(7) Uani 1 1 d . U . . .
C65 C -0.1573(2) 0.98646(18) 0.29198(16) 0.0381(8) Uani 1 1 d . U . . .
C66 C -0.33649(16) 1.02778(16) 0.08650(14) 0.0270(6) Uani 1 1 d . U . . .
C67 C -0.42337(18) 0.34431(19) -0.07097(16) 0.0337(7) Uani 1 1 d . U . . .
C68 C -0.4743(2) 0.3612(2) -0.05576(17) 0.0418(8) Uani 1 1 d . U . . .
H68 H -0.5068 0.3295 -0.0501 0.050 Uiso 1 1 calc R U . . .
C69 C -0.4770(2) 0.4255(2) -0.04891(18) 0.0480(10) Uani 1 1 d . U . . .
H69 H -0.5115 0.4378 -0.0383 0.058 Uiso 1 1 calc R U . . .
C70 C -0.4302(2) 0.4711(2) -0.05735(17) 0.0462(10) Uani 1 1 d . U . . .
H70 H -0.4327 0.5148 -0.0521 0.055 Uiso 1 1 calc R U . . .
C71 C -0.3790(2) 0.45475(19) -0.07355(16) 0.0380(8) Uani 1 1 d . U . . .
H71 H -0.3470 0.4868 -0.0793 0.046 Uiso 1 1 calc R U . . .
C72 C -0.37601(17) 0.39050(17) -0.08100(15) 0.0312(7) Uani 1 1 d . U . . .
C73 C -0.41161(16) 0.27756(18) -0.08100(16) 0.0330(7) Uani 1 1 d . U . . .
H73 H -0.4449 0.2439 -0.0745 0.040 Uiso 1 1 calc R U . . .
C74 C -0.32592(17) 0.36291(17) -0.10032(15) 0.0306(7) Uani 1 1 d . U . . .
H74 H -0.2925 0.3964 -0.1068 0.037 Uiso 1 1 calc R U . . .
C75 C -0.41819(17) 0.24595(17) -0.14959(16) 0.0324(7) Uani 1 1 d . U . . .
C76 C -0.37252(17) 0.29201(18) -0.16040(16) 0.0327(7) Uani 1 1 d . U . . .
C77 C -0.3714(2) 0.2722(2) -0.22044(18) 0.0432(9) Uani 1 1 d . U . . .
H77 H -0.3390 0.3039 -0.2262 0.052 Uiso 1 1 calc R U . . .
C78 C -0.4183(2) 0.2063(2) -0.27031(19) 0.0519(10) Uani 1 1 d . U . . .
H78 H -0.4196 0.1919 -0.3118 0.062 Uiso 1 1 calc R U . . .
C79 C -0.4639(2) 0.1602(2) -0.2603(2) 0.0534(11) Uani 1 1 d . U . . .
H79 H -0.4961 0.1143 -0.2953 0.064 Uiso 1 1 calc R U . . .
C80 C -0.46357(19) 0.1800(2) -0.19920(18) 0.0437(9) Uani 1 1 d . U . . .
H80 H -0.4946 0.1476 -0.1929 0.052 Uiso 1 1 calc R U . . .
C81 C -0.30586(17) 0.28151(17) 0.01271(16) 0.0316(7) Uani 1 1 d . U . . .
C82 C -0.33349(16) 0.30149(16) -0.03491(15) 0.0285(6) Uani 1 1 d . U . . .
C83 C -0.28781(16) 0.34568(16) -0.04697(15) 0.0279(6) Uani 1 1 d . U . . .
C84 C -0.21555(16) 0.37088(17) -0.01180(15) 0.0292(6) Uani 1 1 d . U . . .
C85 C -0.18731(18) 0.35324(18) 0.03731(17) 0.0359(7) Uani 1 1 d . U . . .
H85 H -0.1371 0.3721 0.0632 0.043 Uiso 1 1 calc R U . . .
C86 C -0.23261(18) 0.30798(19) 0.04845(17) 0.0381(8) Uani 1 1 d . U . . .
H86 H -0.2128 0.2951 0.0812 0.046 Uiso 1 1 calc R U . . .
C87 C -0.35045(19) 0.23256(17) 0.02777(16) 0.0351(7) Uani 1 1 d . U . . .
C88 C -0.16581(17) 0.41307(16) -0.02784(16) 0.0288(6) Uani 1 1 d . U . . .
C89 C 0.40035(18) 1.56325(16) 0.76709(15) 0.0323(7) Uani 1 1 d . U . . .
C90 C 0.4259(2) 1.51347(17) 0.77208(16) 0.0369(8) Uani 1 1 d . U . . .
H90 H 0.4257 1.4800 0.7356 0.044 Uiso 1 1 calc R U . . .
C91 C 0.4520(2) 1.51348(19) 0.83234(17) 0.0405(8) Uani 1 1 d . U . . .
H91 H 0.4679 1.4783 0.8361 0.049 Uiso 1 1 calc R U . . .
C92 C 0.4550(2) 1.5634(2) 0.88641(17) 0.0413(8) Uani 1 1 d . U . . .
H92 H 0.4743 1.5631 0.9271 0.050 Uiso 1 1 calc R U . . .
C93 C 0.42992(19) 1.61440(18) 0.88182(17) 0.0360(7) Uani 1 1 d . U . . .
H93 H 0.4315 1.6488 0.9188 0.043 Uiso 1 1 calc R U . . .
C94 C -0.59744(18) 0.61365(16) -0.17815(16) 0.0311(7) Uani 1 1 d . U . . .
C95 C 0.36736(19) 1.57052(16) 0.70579(15) 0.0334(7) Uani 1 1 d . U . . .
H95 H 0.3647 1.5338 0.6666 0.040 Uiso 1 1 calc R U . . .
C96 C -0.62933(18) 0.66390(18) -0.19317(17) 0.0329(7) Uani 1 1 d . U . . .
H96 H -0.6279 0.6999 -0.1544 0.039 Uiso 1 1 calc R U . . .
C97 C 0.2947(2) 1.56712(19) 0.6983(2) 0.0453(9) Uani 1 1 d . U . . .
C98 C 0.2309(2) 1.5189(2) 0.6445(2) 0.0645(14) Uani 1 1 d . U . . .
H98 H 0.2292 1.4857 0.6067 0.077 Uiso 1 1 calc R U . . .
C99 C 0.1686(3) 1.5205(4) 0.6473(4) 0.096(2) Uani 1 1 d . U . . .
H99 H 0.1237 1.4875 0.6107 0.116 Uiso 1 1 calc R U . . .
C100 C 0.1703(3) 1.5686(4) 0.7020(4) 0.093(2) Uani 1 1 d . U . . .
H100 H 0.1270 1.5677 0.7029 0.112 Uiso 1 1 calc R U . . .
C101 C 0.2350(2) 1.6178(3) 0.7550(3) 0.0680(15) Uani 1 1 d . U . . .
H101 H 0.2371 1.6520 0.7924 0.082 Uiso 1 1 calc R U . . .
C102 C -0.7032(2) 0.6162(2) -0.2476(2) 0.0440(9) Uani 1 1 d . U . . .
C103 C 0.41122(17) 1.64508(15) 0.72232(14) 0.0283(6) Uani 1 1 d . U . . .
C104 C -0.58681(17) 0.69642(15) -0.22269(15) 0.0285(6) Uani 1 1 d . U . . .
C105 C -0.54671(18) 0.76647(15) -0.20011(14) 0.0282(6) Uani 1 1 d . U . . .
C106 C -0.50563(18) 0.78541(16) -0.22939(15) 0.0316(7) Uani 1 1 d . U . . .
H106 H -0.4765 0.8339 -0.2123 0.038 Uiso 1 1 calc R U . . .
C107 C -0.50599(18) 0.73583(16) -0.28245(15) 0.0320(7) Uani 1 1 d . U . . .
H107 H -0.4773 0.7499 -0.3012 0.038 Uiso 1 1 calc R U . . .
C108 C 0.45052(17) 1.66469(15) 0.69224(14) 0.0287(6) Uani 1 1 d . U . . .
C109 C 0.44950(19) 1.61290(16) 0.63259(15) 0.0319(7) Uani 1 1 d . U . . .
C110 C -0.54614(18) 0.82445(16) -0.14486(15) 0.0296(7) Uani 1 1 d . U . . .
C111 C 0.2839(2) 0.35748(19) 0.14756(17) 0.0421(9) Uani 1 1 d . U . . .
C112 C 0.3094(2) 0.3586(2) 0.10291(19) 0.0505(10) Uani 1 1 d . U . . .
H112 H 0.2854 0.3676 0.0685 0.061 Uiso 1 1 calc R U . . .
C113 C 0.3698(3) 0.3466(2) 0.1093(2) 0.0619(13) Uani 1 1 d . U . . .
H113 H 0.3876 0.3471 0.0792 0.074 Uiso 1 1 calc R U . . .
C114 C 0.4040(2) 0.3340(3) 0.1595(2) 0.0669(14) Uani 1 1 d . U . . .
H114 H 0.4457 0.3261 0.1640 0.080 Uiso 1 1 calc R U . . .
C115 C 0.3785(2) 0.3326(2) 0.2048(2) 0.0525(11) Uani 1 1 d . U . . .
H115 H 0.4027 0.3235 0.2391 0.063 Uiso 1 1 calc R U . . .
C116 C 0.3182(2) 0.34454(19) 0.19871(17) 0.0407(8) Uani 1 1 d . U . . .
C117 C 0.2185(2) 0.36989(19) 0.14888(16) 0.0395(8) Uani 1 1 d . U . . .
H117 H 0.1929 0.3791 0.1125 0.047 Uiso 1 1 calc R U . . .
C118 C 0.2819(2) 0.34479(19) 0.24227(18) 0.0410(8) Uani 1 1 d . U . . .
H118 H 0.3068 0.3347 0.2782 0.049 Uiso 1 1 calc R U . . .
C119 C 0.1723(2) 0.3065(2) 0.1476(2) 0.0469(9) Uani 1 1 d . U . . .
C120 C 0.2058(2) 0.2923(2) 0.1982(2) 0.0482(10) Uani 1 1 d . U . . .
C121 C 0.1694(3) 0.2353(2) 0.2030(3) 0.0630(12) Uani 1 1 d . U . . .
H121 H 0.1922 0.2258 0.2375 0.076 Uiso 1 1 calc R U . . .
C122 C 0.1005(3) 0.1931(3) 0.1575(3) 0.0879(19) Uani 1 1 d . U . . .
H122 H 0.0748 0.1538 0.1604 0.106 Uiso 1 1 calc R U . . .
C123 C 0.0672(3) 0.2063(3) 0.1074(3) 0.0836(18) Uani 1 1 d . U . . .
H123 H 0.0191 0.1754 0.0756 0.100 Uiso 1 1 calc R U . . .
C124 C 0.1021(2) 0.2633(2) 0.1023(2) 0.0628(13) Uani 1 1 d . U . . .
H124 H 0.0783 0.2728 0.0681 0.075 Uiso 1 1 calc R U . . .
C125 C 0.24575(18) 0.43132(18) 0.21649(16) 0.0330(7) Uani 1 1 d . U . . .
C126 C 0.27942(18) 0.41660(18) 0.26762(16) 0.0334(7) Uani 1 1 d . U . . .
C127 C 0.30400(18) 0.46491(19) 0.33190(16) 0.0333(7) Uani 1 1 d . U . . .
C128 C 0.2943(2) 0.5279(2) 0.34506(16) 0.0377(8) Uani 1 1 d . U . . .
H128 H 0.3096 0.5608 0.3888 0.045 Uiso 1 1 calc R U . . .
C129 C 0.2628(2) 0.5419(2) 0.29498(16) 0.0376(8) Uani 1 1 d . U . . .
H129 H 0.2576 0.5851 0.3047 0.045 Uiso 1 1 calc R U . . .
C130 C 0.23822(18) 0.49363(18) 0.22962(16) 0.0340(7) Uani 1 1 d . U . . .
C131 C 0.20531(19) 0.51359(19) 0.17820(16) 0.0366(8) Uani 1 1 d . U . . .
C132 C 0.34175(19) 0.45495(19) 0.38892(16) 0.0355(7) Uani 1 1 d . U . . .
C136 C -0.3803(3) 1.0037(3) -0.1126(3) 0.0685(14) Uani 1 1 d . U . . .
H136 H -0.3795 0.9584 -0.1255 0.082 Uiso 1 1 calc R U . . .
C138 C -0.3257(7) 1.0211(5) -0.1817(6) 0.190(6) Uani 1 1 d . U . . .
H13A H -0.3114 1.0580 -0.1940 0.286 Uiso 1 1 calc R U . . .
H13B H -0.3620 0.9773 -0.2209 0.286 Uiso 1 1 calc R U . . .
H13C H -0.2840 1.0131 -0.1603 0.286 Uiso 1 1 calc R U . . .
C137 C -0.3557(4) 1.1092(3) -0.1223(3) 0.094(2) Uani 1 1 d . U . . .
H13D H -0.3366 1.1291 -0.1460 0.142 Uiso 1 1 calc R U . . .
H13E H -0.3264 1.1405 -0.0753 0.142 Uiso 1 1 calc R U . . .
H13F H -0.4049 1.1046 -0.1352 0.142 Uiso 1 1 calc R U . . .
C133 C 0.0525(2) 0.6771(2) 0.0239(2) 0.0521(10) Uani 1 1 d . U . . .
H133 H 0.0124 0.6616 -0.0165 0.062 Uiso 1 1 calc R U . . .
C134 C 0.1683(3) 0.7641(2) 0.1072(3) 0.0812(17) Uani 1 1 d . U . . .
H13G H 0.2028 0.8089 0.1164 0.122 Uiso 1 1 calc R U . . .
H13H H 0.1896 0.7299 0.1042 0.122 Uiso 1 1 calc R U . . .
H13I H 0.1550 0.7719 0.1424 0.122 Uiso 1 1 calc R U . . .
C135 C 0.1058(4) 0.7772(4) 0.0099(4) 0.117(3) Uani 1 1 d . U . . .
H13J H 0.1502 0.8200 0.0340 0.176 Uiso 1 1 calc R U . . .
H13K H 0.0652 0.7902 0.0032 0.176 Uiso 1 1 calc R U . . .
H13L H 0.1011 0.7475 -0.0325 0.176 Uiso 1 1 calc R U . . .
N1 N 0.1069(2) 0.7378(2) 0.0475(2) 0.0720(12) Uani 1 1 d . U . . .
N2 N -0.3547(3) 1.0435(3) -0.1369(2) 0.0733(12) Uani 1 1 d . U . . .
O1 O 0.10730(13) 0.64941(13) 0.17931(11) 0.0396(6) Uani 1 1 d . U . . .
O2 O -0.01033(13) 0.60654(13) 0.12606(11) 0.0387(6) Uani 1 1 d . U . . .
O3 O -0.00953(14) 0.91411(13) 0.31841(11) 0.0405(6) Uani 1 1 d . U . . .
O4 O 0.06893(13) 0.91955(13) 0.40766(11) 0.0404(6) Uani 1 1 d . U . . .
O5 O 0.03610(11) 0.50049(11) 0.05804(10) 0.0250(4) Uani 1 1 d D U . . .
O6 O -0.11272(12) 0.46513(12) 0.01863(11) 0.0350(5) Uani 1 1 d . U . . .
O7 O -0.10587(13) 0.59178(13) 0.00140(12) 0.0398(6) Uani 1 1 d . U . . .
H7A H -0.1314 0.5939 0.0235 0.060 Uiso 1 1 d R U . . .
H7B H -0.1371 0.5652 -0.0415 0.060 Uiso 1 1 d R U . . .
O8 O -0.04111(11) 0.97030(11) 0.43418(10) 0.0269(4) Uani 1 1 d D U . . .
H8A H -0.0779 0.9207 0.4116 0.032 Uiso 1 1 calc DR U . . .
O9 O 0.05454(14) 1.07919(13) 0.41073(12) 0.0434(6) Uani 1 1 d . U . . .
O10 O 0.11380(12) 1.07003(12) 0.49911(11) 0.0338(5) Uani 1 1 d . U . . .
O11 O 0.15079(12) 0.97483(12) 0.54739(11) 0.0344(5) Uani 1 1 d . U . . .
H11A H 0.1845 0.9917 0.5379 0.052 Uiso 1 1 d R U . . .
H11B H 0.1461 0.9321 0.5420 0.052 Uiso 1 1 d R U . . .
O12 O -0.09485(14) 0.99919(15) 0.29777(13) 0.0455(6) Uani 1 1 d . U . . .
O13 O -0.17998(15) 0.96626(15) 0.32565(12) 0.0492(7) Uani 1 1 d . U . . .
O14 O -0.37036(12) 0.97632(12) 0.03124(10) 0.0298(5) Uani 1 1 d . U . . .
O15 O -0.33718(13) 1.08728(12) 0.10040(11) 0.0350(5) Uani 1 1 d . U . . .
O16 O 0.36583(19) 1.41397(15) 0.60251(16) 0.0602(8) Uani 1 1 d . U . . .
O17 O 0.29991(19) 1.39622(16) 0.50415(16) 0.0664(9) Uani 1 1 d . U . . .
O18 O -0.52100(11) 0.94277(11) 0.00656(10) 0.0238(4) Uani 1 1 d D U . . .
O19 O -0.49200(13) 0.88090(12) -0.11249(12) 0.0395(6) Uani 1 1 d . U . . .
O20 O -0.32186(13) 0.19538(12) 0.04768(13) 0.0377(5) Uani 1 1 d . U . . .
O21 O -0.40999(14) 0.22911(15) 0.02120(14) 0.0473(7) Uani 1 1 d . U . . .
O22 O -0.39940(12) 1.18752(12) 0.13656(11) 0.0331(5) Uani 1 1 d . U . . .
O23 O 0.38994(13) 1.56400(12) 0.59040(10) 0.0348(5) Uani 1 1 d . U . . .
O24 O 0.49344(14) 0.37688(13) 0.37087(11) 0.0402(6) Uani 1 1 d . U . . .
O26 O 0.46500(15) 1.47701(14) 0.53017(11) 0.0427(6) Uani 1 1 d D U . . .
O25 O 0.33394(16) 0.48348(16) 0.43916(12) 0.0484(7) Uani 1 1 d . U . . .
O27 O 0.38021(14) 0.42159(14) 0.38458(12) 0.0427(6) Uani 1 1 d . U . . .
O28 O 0.3896(4) 0.3120(4) 0.4148(4) 0.185(3) Uani 1 1 d . U . A 1
H28A H 0.3798 0.2956 0.4443 0.278 Uiso 1 1 d R U . A 1
H28B H 0.3595 0.2732 0.3702 0.278 Uiso 1 1 d R U . A 1
O30 O 0.20612(16) 0.48846(15) 0.12497(12) 0.0483(7) Uani 1 1 d . U . . .
O31 O 0.17764(13) 0.55666(14) 0.19404(12) 0.0401(6) Uani 1 1 d . U . . .
O32 O 0.18235(12) 0.60864(12) 0.08769(11) 0.0336(5) Uani 1 1 d . U . . .
O34 O -0.40385(15) 1.02138(14) -0.07592(13) 0.0452(6) Uani 1 1 d . U . . .
O33 O 0.05059(14) 0.64042(12) 0.05029(12) 0.0413(6) Uani 1 1 d . U . . .
Zn1 Zn 0.12539(2) 0.57507(2) 0.12556(2) 0.02614(8) Uani 1 1 d . U . . .
Zn2 Zn -0.03257(2) 0.54953(2) 0.03084(2) 0.02627(8) Uani 1 1 d . U . . .
Zn3 Zn 0.05649(2) 0.97118(2) 0.48800(2) 0.02725(9) Uani 1 1 d . U . . .
Zn4 Zn -0.02874(2) 0.99189(2) 0.36675(2) 0.03079(9) Uani 1 1 d . U . . .
Zn5 Zn -0.45572(2) 0.97198(2) -0.03512(2) 0.02319(8) Uani 1 1 d . U . . .
Zn6 Zn -0.38938(2) 1.13403(2) 0.05992(2) 0.02416(8) Uani 1 1 d . U . . .
Zn7 Zn 0.37324(2) 1.47659(2) 0.51976(2) 0.02990(9) Uani 1 1 d . U . . .
Zn8 Zn 0.46891(3) 0.42234(3) 0.44470(2) 0.05019(14) Uani 1 1 d . U . . .
C139 C 0.0260(2) 0.82560(19) 0.46299(19) 0.0467(10) Uani 1 1 d . U . . .
H139 H 0.0565 0.8330 0.4440 0.056 Uiso 1 1 calc R U . . .
C140 C -0.0417(3) 0.7495(3) 0.4916(4) 0.091(2) Uani 1 1 d . U . . .
H14A H -0.0502 0.7028 0.4893 0.136 Uiso 1 1 calc R U . . .
H14B H -0.0870 0.7498 0.4664 0.136 Uiso 1 1 calc R U . . .
H14C H -0.0203 0.7852 0.5373 0.136 Uiso 1 1 calc R U . . .
C141 C 0.0262(3) 0.7100(2) 0.4328(3) 0.084(2) Uani 1 1 d . U . . .
H14D H 0.0078 0.6688 0.4385 0.126 Uiso 1 1 calc R U . . .
H14E H 0.0783 0.7282 0.4520 0.126 Uiso 1 1 calc R U . . .
H14F H 0.0059 0.6963 0.3861 0.126 Uiso 1 1 calc R U . . .
N3 N 0.0062(2) 0.76507(17) 0.46524(19) 0.0608(11) Uani 1 1 d . U . . .
O35 O 0.00708(13) 0.87272(12) 0.48409(13) 0.0417(6) Uani 1 1 d . U . . .
O36 O -0.3215(5) 0.8688(4) -0.1829(5) 0.182(3) Uani 1 1 d D U . . .
C142 C -0.2752(6) 0.8595(5) -0.1451(6) 0.141(4) Uani 1 1 d D U . . .
H142 H -0.2376 0.8554 -0.1550 0.169 Uiso 1 1 calc R U . . .
N4 N -0.2726(3) 0.8547(3) -0.0918(4) 0.1064(19) Uani 1 1 d D U . . .
C143 C -0.3273(4) 0.8612(4) -0.0731(4) 0.115(3) Uani 1 1 d D U . . .
H14P H -0.3168 0.8576 -0.0327 0.172 Uiso 1 1 calc R U . . .
H14Q H -0.3737 0.8234 -0.1078 0.172 Uiso 1 1 calc R U . . .
H14R H -0.3286 0.9071 -0.0660 0.172 Uiso 1 1 calc R U . . .
C144 C -0.2166(5) 0.8429(5) -0.0522(5) 0.164(5) Uani 1 1 d D U . . .
H14S H -0.2233 0.8421 -0.0151 0.246 Uiso 1 1 calc R U . . .
H14T H -0.1705 0.8809 -0.0361 0.246 Uiso 1 1 calc R U . . .
H14U H -0.2176 0.7975 -0.0782 0.246 Uiso 1 1 calc R U . . .
O37 O 0.26756(15) 1.02665(17) 0.53541(15) 0.0553(7) Uani 1 1 d D U . . .
C145 C 0.2826(3) 1.0810(2) 0.5308(2) 0.0604(12) Uani 1 1 d D U . . .
H145 H 0.2461 1.0975 0.5212 0.072 Uiso 1 1 calc R U . . .
N5 N 0.3438(2) 1.1189(2) 0.5379(2) 0.0737(12) Uani 1 1 d D U . . .
C146 C 0.4025(3) 1.0995(4) 0.5564(4) 0.110(3) Uani 1 1 d D U . . .
H14J H 0.4442 1.1334 0.5600 0.165 Uiso 1 1 calc R U . . .
H14K H 0.3897 1.0521 0.5232 0.165 Uiso 1 1 calc R U . . .
H14L H 0.4136 1.0999 0.5985 0.165 Uiso 1 1 calc R U . . .
C147 C 0.3576(5) 1.1837(4) 0.5349(5) 0.145(4) Uani 1 1 d D U . . .
H14M H 0.4066 1.2037 0.5418 0.217 Uiso 1 1 calc R U . . .
H14N H 0.3518 1.2170 0.5689 0.217 Uiso 1 1 calc R U . . .
H14O H 0.3241 1.1751 0.4920 0.217 Uiso 1 1 calc R U . . .
O38 O 0.47885(19) 0.5784(2) 0.39267(17) 0.0699(9) Uani 1 1 d D U . . .
C148 C 0.4588(3) 0.5481(3) 0.3313(3) 0.0635(13) Uani 1 1 d D U . . .
H148 H 0.4579 0.5025 0.3117 0.076 Uiso 1 1 calc R U . . .
N6 N 0.4396(2) 0.5774(2) 0.29534(17) 0.0578(10) Uani 1 1 d D U . . .
C149 C 0.4396(3) 0.6474(3) 0.3232(3) 0.0832(17) Uani 1 1 d D U . . .
H14G H 0.4238 0.6611 0.2888 0.125 Uiso 1 1 calc R U . . .
H14H H 0.4879 0.6819 0.3571 0.125 Uiso 1 1 calc R U . . .
H14I H 0.4071 0.6461 0.3425 0.125 Uiso 1 1 calc R U . . .
C150 C 0.4127(3) 0.5465(4) 0.2263(2) 0.0875(19) Uani 1 1 d D U . . .
H15G H 0.4023 0.5801 0.2113 0.131 Uiso 1 1 calc R U . . .
H15H H 0.3689 0.5036 0.2052 0.131 Uiso 1 1 calc R U . . .
H15I H 0.4484 0.5344 0.2150 0.131 Uiso 1 1 calc R U . . .
O41 O 0.3923(6) 0.6887(7) 0.5259(6) 0.081(3) Uani 0.5 1 d D U P B 1
C157 C 0.3469(8) 0.6594(9) 0.5349(7) 0.079(4) Uani 0.5 1 d D U P B 1
H157 H 0.3234 0.6095 0.5101 0.094 Uiso 0.5 1 calc R U P B 1
N9 N 0.3262(9) 0.6909(9) 0.5771(6) 0.092(4) Uani 0.5 1 d D U P B 1
C158 C 0.3567(10) 0.7641(10) 0.6189(7) 0.174(12) Uani 0.5 1 d D U P B 1
H15A H 0.3883 0.7743 0.6631 0.260 Uiso 0.5 1 calc R U P B 1
H15B H 0.3189 0.7799 0.6195 0.260 Uiso 0.5 1 calc R U P B 1
H15C H 0.3843 0.7891 0.6031 0.260 Uiso 0.5 1 calc R U P B 1
C159 C 0.2730(12) 0.6510(15) 0.5868(13) 0.157(8) Uani 0.5 1 d D U P B 1
H15D H 0.2355 0.6684 0.5817 0.235 Uiso 0.5 1 calc R U P B 1
H15E H 0.2945 0.6558 0.6308 0.235 Uiso 0.5 1 calc R U P B 1
H15F H 0.2523 0.6012 0.5546 0.235 Uiso 0.5 1 calc R U P B 1
O43 O 0.1617(7) 0.9258(6) 0.1700(5) 0.137(4) Uani 0.5 1 d D U P . .
C163 C 0.1525(7) 0.9383(7) 0.2171(6) 0.096(4) Uani 0.5 1 d D U P . .
H163 H 0.1439 0.9032 0.2308 0.115 Uiso 0.5 1 calc R U P . .
N11 N 0.1540(6) 1.0010(5) 0.2506(5) 0.085(3) Uani 0.5 1 d D U P . .
C164 C 0.1741(15) 1.0613(11) 0.2393(13) 0.214(11) Uani 0.5 1 d D U P . .
H16G H 0.2240 1.0766 0.2480 0.320 Uiso 0.5 1 calc R U P . .
H16H H 0.1684 1.1001 0.2684 0.320 Uiso 0.5 1 calc R U P . .
H16I H 0.1436 1.0482 0.1938 0.320 Uiso 0.5 1 calc R U P . .
C165 C 0.1409(7) 1.0151(6) 0.3051(6) 0.086(4) Uani 0.5 1 d D U P . .
H16J H 0.1206 0.9708 0.3059 0.129 Uiso 0.5 1 calc R U P . .
H16K H 0.1072 1.0373 0.3019 0.129 Uiso 0.5 1 calc R U P . .
H16L H 0.1858 1.0470 0.3453 0.129 Uiso 0.5 1 calc R U P . .
O44 O -0.1965(9) 1.0634(8) -0.0017(8) 0.097(5) Uani 0.25 1 d D U P C 1
C166 C -0.2113(6) 1.1006(10) 0.0365(8) 0.056(5) Uani 0.25 1 d D U P C 1
H166 H -0.2518 1.1104 0.0210 0.067 Uiso 0.25 1 calc R U P C 1
N12 N -0.1694(16) 1.1278(18) 0.1011(9) 0.182(10) Uani 0.25 1 d D U P C 1
C167 C -0.1104(11) 1.1069(14) 0.1200(12) 0.091(6) Uani 0.25 1 d D U P C 1
H16A H -0.1254 1.0578 0.0889 0.137 Uiso 0.25 1 calc R U P C 1
H16B H -0.0969 1.1114 0.1639 0.137 Uiso 0.25 1 calc R U P C 1
H16C H -0.0695 1.1375 0.1200 0.137 Uiso 0.25 1 calc R U P C 1
C168 C -0.1709(9) 1.1827(10) 0.1515(10) 0.072(4) Uani 0.25 1 d D U P C 1
H16D H -0.1520 1.2274 0.1510 0.108 Uiso 0.25 1 calc R U P C 1
H16E H -0.1415 1.1870 0.1939 0.108 Uiso 0.25 1 calc R U P C 1
H16F H -0.2201 1.1713 0.1443 0.108 Uiso 0.25 1 calc R U P C 1
O45 O -0.0814(14) 1.0318(10) 0.0480(15) 0.197(11) Uani 0.25 1 d D U P D 2
C169 C -0.1070(11) 1.0610(14) 0.0813(12) 0.091(6) Uani 0.25 1 d D U P D 2
H169 H -0.0868 1.0714 0.1259 0.109 Uiso 0.25 1 calc R U P D 2
N13 N -0.1602(11) 1.0789(11) 0.0595(11) 0.182(10) Uani 0.25 1 d D U P D 2
C170 C -0.2166(13) 1.0451(11) -0.0045(11) 0.097(5) Uani 0.25 1 d D U P D 2
H17J H -0.1985 1.0294 -0.0357 0.145 Uiso 0.25 1 calc R U P D 2
H17K H -0.2367 1.0781 -0.0118 0.145 Uiso 0.25 1 calc R U P D 2
H17L H -0.2536 1.0041 -0.0106 0.145 Uiso 0.25 1 calc R U P D 2
C171 C -0.1677(13) 1.1361(14) 0.0994(11) 0.072(4) Uani 0.25 1 d D U P D 2
H17M H -0.1558 1.1375 0.1420 0.108 Uiso 0.25 1 calc R U P D 2
H17N H -0.2170 1.1307 0.0790 0.108 Uiso 0.25 1 calc R U P D 2
H17O H -0.1354 1.1801 0.1053 0.108 Uiso 0.25 1 calc R U P D 2
O46 O 0.0496(15) 1.0974(12) 0.2386(12) 0.230(10) Uani 0.392(8) 1 d D U P E 1
C172 C 0.0052(11) 1.1004(10) 0.2582(10) 0.128(6) Uani 0.392(8) 1 d D U P E 1
H172 H -0.0306 1.0583 0.2490 0.153 Uiso 0.392(8) 1 calc R U P E 1
N14 N 0.0075(8) 1.1623(9) 0.2921(7) 0.094(4) Uani 0.392(8) 1 d D U P E 1
C173 C 0.0531(13) 1.2311(11) 0.3065(13) 0.183(10) Uani 0.392(8) 1 d D U P E 1
H17D H 0.0291 1.2434 0.2731 0.275 Uiso 0.392(8) 1 calc R U P E 1
H17E H 0.0978 1.2306 0.3068 0.275 Uiso 0.392(8) 1 calc R U P E 1
H17F H 0.0633 1.2660 0.3494 0.275 Uiso 0.392(8) 1 calc R U P E 1
C174 C -0.0521(9) 1.1644(12) 0.3007(11) 0.096(6) Uani 0.392(8) 1 d D U P E 1
H17G H -0.0948 1.1385 0.2581 0.144 Uiso 0.392(8) 1 calc R U P E 1
H17H H -0.0455 1.2135 0.3217 0.144 Uiso 0.392(8) 1 calc R U P E 1
H17I H -0.0577 1.1425 0.3282 0.144 Uiso 0.392(8) 1 calc R U P E 1
O47 O 0.1029(13) 1.1948(15) 0.2999(10) 0.152(14) Uani 0.195(7) 1 d D U P F 2
C175 C 0.0430(14) 1.1919(14) 0.2749(16) 0.183(10) Uani 0.195(7) 1 d D U P F 2
N15 N -0.0174(14) 1.1729(19) 0.2778(13) 0.094(4) Uani 0.195(7) 1 d D U P F 2
C176 C -0.0789(16) 1.182(2) 0.2370(17) 0.128(6) Uani 0.195(7) 1 d D U P F 2
H17P H -0.0610 1.2238 0.2315 0.192 Uiso 0.195(7) 1 calc R U P F 2
H17Q H -0.1087 1.1887 0.2585 0.192 Uiso 0.195(7) 1 calc R U P F 2
H17R H -0.1072 1.1403 0.1941 0.192 Uiso 0.195(7) 1 calc R U P F 2
C177 C -0.025(2) 1.172(3) 0.3313(17) 0.096(6) Uani 0.195(7) 1 d D U P F 2
H17S H 0.0097 1.1570 0.3541 0.144 Uiso 0.195(7) 1 calc R U P F 2
H17T H -0.0734 1.1383 0.3164 0.144 Uiso 0.195(7) 1 calc R U P F 2
H17U H -0.0168 1.2190 0.3612 0.144 Uiso 0.195(7) 1 calc R U P F 2
O48 O -0.4585(4) 0.9037(4) 0.0954(4) 0.0380(15) Uani 0.569(8) 1 d D U P G 1
C178 C -0.4417(3) 0.8621(4) 0.0613(4) 0.044(2) Uani 0.569(8) 1 d D U P G 1
H178 H -0.4572 0.8531 0.0172 0.052 Uiso 0.569(8) 1 calc R U P G 1
N16 N -0.4022(5) 0.8284(5) 0.0830(5) 0.061(3) Uani 0.569(8) 1 d D U P G 1
C179 C -0.3685(4) 0.8388(3) 0.1512(3) 0.101(2) Uani 0.569(8) 1 d D U P G 1
H17A H -0.3435 0.8079 0.1532 0.151 Uiso 0.569(8) 1 calc R U P G 1
H17B H -0.4054 0.8272 0.1645 0.151 Uiso 0.569(8) 1 calc R U P G 1
H17C H -0.3343 0.8881 0.1807 0.151 Uiso 0.569(8) 1 calc R U P G 1
C180 C -0.3834(6) 0.7846(4) 0.0400(6) 0.085(4) Uani 0.569(8) 1 d D U P G 1
H18T H -0.3553 0.7642 0.0623 0.127 Uiso 0.569(8) 1 calc R U P G 1
H18U H -0.3550 0.8129 0.0269 0.127 Uiso 0.569(8) 1 calc R U P G 1
H18V H -0.4268 0.7466 0.0012 0.127 Uiso 0.569(8) 1 calc R U P G 1
O49 O -0.4565(7) 0.9301(6) 0.1134(5) 0.054(3) Uani 0.431(8) 1 d D U P G 2
C181 C -0.4191(5) 0.9077(5) 0.1427(4) 0.050(3) Uani 0.431(8) 1 d D U P G 2
H181 H -0.4022 0.9266 0.1885 0.060 Uiso 0.431(8) 1 calc R U P G 2
N17 N -0.4010(5) 0.8575(5) 0.1128(5) 0.057(3) Uani 0.431(8) 1 d D U P G 2
C182 C -0.4217(8) 0.8248(7) 0.0449(6) 0.070(4) Uani 0.431(8) 1 d D U P G 2
H18N H -0.4478 0.8474 0.0241 0.105 Uiso 0.431(8) 1 calc R U P G 2
H18O H -0.4525 0.7746 0.0252 0.105 Uiso 0.431(8) 1 calc R U P G 2
H18P H -0.3792 0.8298 0.0387 0.105 Uiso 0.431(8) 1 calc R U P G 2
C183 C -0.3685(4) 0.8388(3) 0.1512(3) 0.101(2) Uani 0.431(8) 1 d D U P G 2
H18Q H -0.3564 0.8016 0.1282 0.151 Uiso 0.431(8) 1 calc R U P G 2
H18R H -0.3987 0.8207 0.1686 0.151 Uiso 0.431(8) 1 calc R U P G 2
H18S H -0.3246 0.8792 0.1872 0.151 Uiso 0.431(8) 1 calc R U P G 2
O50 O -0.3743(4) 0.6439(4) 0.0364(3) 0.097(3) Uani 0.669(11) 1 d D U P H 1
C184 C -0.3147(6) 0.6893(5) 0.0769(4) 0.186(5) Uani 0.669(11) 1 d D U P H 1
H184 H -0.2867 0.7139 0.0627 0.223 Uiso 0.669(11) 1 calc R U P H 1
N18 N -0.2861(4) 0.7068(4) 0.1412(4) 0.154(3) Uani 0.669(11) 1 d D U P H 1
C185 C -0.3221(7) 0.6659(7) 0.1659(5) 0.199(6) Uani 0.669(11) 1 d D U P H 1
H18H H -0.2926 0.6856 0.2130 0.299 Uiso 0.669(11) 1 calc R U P H 1
H18I H -0.3294 0.6166 0.1439 0.299 Uiso 0.669(11) 1 calc R U P H 1
H18J H -0.3684 0.6682 0.1573 0.299 Uiso 0.669(11) 1 calc R U P H 1
C186 C -0.2224(5) 0.7648(6) 0.1895(5) 0.178(5) Uani 0.669(11) 1 d D U P H 1
H18K H -0.2118 0.7657 0.2317 0.267 Uiso 0.669(11) 1 calc R U P H 1
H18L H -0.2269 0.8083 0.1914 0.267 Uiso 0.669(11) 1 calc R U P H 1
H18M H -0.1836 0.7611 0.1791 0.267 Uiso 0.669(11) 1 calc R U P H 1
O51 O -0.1868(6) 0.8075(5) 0.1789(6) 0.080(5) Uani 0.331(11) 1 d D U P H 2
C187 C -0.2224(5) 0.7648(6) 0.1895(5) 0.178(5) Uani 0.331(11) 1 d D U P H 2
H187 H -0.2055 0.7715 0.2329 0.214 Uiso 0.331(11) 1 calc R U P H 2
N19 N -0.2861(4) 0.7068(4) 0.1412(4) 0.154(3) Uani 0.331(11) 1 d D U P H 2
C188 C -0.3147(6) 0.6893(5) 0.0769(4) 0.186(5) Uani 0.331(11) 1 d D U P H 2
H18B H -0.3598 0.6471 0.0527 0.279 Uiso 0.331(11) 1 calc R U P H 2
H18C H -0.2814 0.6797 0.0605 0.279 Uiso 0.331(11) 1 calc R U P H 2
H18D H -0.3236 0.7285 0.0712 0.279 Uiso 0.331(11) 1 calc R U P H 2
C189 C -0.3221(7) 0.6659(7) 0.1659(5) 0.199(6) Uani 0.331(11) 1 d D U P H 2
H18E H -0.2930 0.6862 0.2131 0.299 Uiso 0.331(11) 1 calc R U P H 2
H18F H -0.3286 0.6168 0.1445 0.299 Uiso 0.331(11) 1 calc R U P H 2
H18G H -0.3688 0.6674 0.1565 0.299 Uiso 0.331(11) 1 calc R U P H 2
O29B O 0.5441(4) 0.3954(3) 0.5072(3) 0.0494(15) Uani 0.5 1 d . U P A 1
H29A H 0.5623 0.3728 0.4854 0.074 Uiso 0.5 1 d R U P A 1
H29B H 0.5214 0.3686 0.5192 0.074 Uiso 0.5 1 d R U P A 1
O29A O 0.4856(4) 0.3573(3) 0.4717(3) 0.0556(15) Uani 0.5 1 d . U P A 2
H29C H 0.4682 0.3556 0.4988 0.083 Uiso 0.5 1 d R U P A 2
H29D H 0.5319 0.3696 0.4920 0.083 Uiso 0.5 1 d R U P A 2
O52 O -0.1878(8) 0.6151(9) 0.0662(9) 0.083(5) Uani 0.5 1 d . U P I 1
C190 C -0.2342(7) 0.5767(6) 0.0692(6) 0.070(3) Uani 0.5 1 d . U P I 1
H1G H -0.2806 0.5742 0.0481 0.085 Uiso 0.5 1 calc R U P I 1
N20 N -0.2271(7) 0.5349(8) 0.1005(7) 0.079(4) Uani 0.5 1 d . U P I 1
C191 C -0.1607(6) 0.5361(6) 0.1303(5) 0.072(3) Uani 0.5 1 d . U P I 1
H1HA H -0.1284 0.5611 0.1180 0.108 Uiso 0.5 1 calc R U P I 1
H1HB H -0.1646 0.4876 0.1162 0.108 Uiso 0.5 1 calc R U P I 1
H1HC H -0.1418 0.5604 0.1777 0.108 Uiso 0.5 1 calc R U P I 1
C192 C -0.2883(7) 0.4885(9) 0.0963(7) 0.068(4) Uani 0.5 1 d . U P I 1
H1IA H -0.2994 0.4397 0.0674 0.102 Uiso 0.5 1 calc R U P I 1
H1IB H -0.3288 0.4998 0.0789 0.102 Uiso 0.5 1 calc R U P I 1
H1IC H -0.2789 0.4939 0.1399 0.102 Uiso 0.5 1 calc R U P I 1
O40 O 0.4347(7) 0.7102(7) 0.5551(6) 0.105(4) Uani 0.5 1 d G U P J 2
C154 C 0.3777(7) 0.6786(7) 0.5506(6) 0.091(6) Uani 0.5 1 d G U P J 2
H1M H 0.3544 0.6292 0.5222 0.109 Uiso 0.5 1 calc R U P J 2
N8 N 0.3442(8) 0.7075(11) 0.5827(7) 0.157(9) Uani 0.5 1 d G U P J 2
C155 C 0.3762(13) 0.7827(12) 0.6271(13) 0.252(18) Uani 0.5 1 d G U P J 2
H1NA H 0.4244 0.8039 0.6328 0.378 Uiso 0.5 1 calc R U P J 2
H1NB H 0.3787 0.7899 0.6694 0.378 Uiso 0.5 1 calc R U P J 2
H1NC H 0.3471 0.8048 0.6090 0.378 Uiso 0.5 1 calc R U P J 2
C156 C 0.2760(10) 0.6651(17) 0.5740(14) 0.245(17) Uani 0.5 1 d G U P J 2
H1OA H 0.2610 0.6155 0.5439 0.367 Uiso 0.5 1 calc R U P J 2
H1OB H 0.2403 0.6816 0.5561 0.367 Uiso 0.5 1 calc R U P J 2
H1OC H 0.2805 0.6694 0.6163 0.367 Uiso 0.5 1 calc R U P J 2
O42 O -0.1816(7) 0.6052(9) 0.0702(6) 0.083(7) Uani 0.5 1 d G U P K 2
C160 C -0.2032(5) 0.5551(7) 0.0791(5) 0.094(6) Uani 0.5 1 d G U P K 2
H1A H -0.1841 0.5209 0.0700 0.113 Uiso 0.5 1 calc R U P K 2
N10 N -0.2521(5) 0.5434(6) 0.1010(4) 0.109(6) Uani 0.5 1 d G U P K 2
C161 C -0.2839(6) 0.5931(9) 0.1161(6) 0.124(6) Uani 0.5 1 d G U P K 2
C162 C -0.2744(10) 0.4817(8) 0.1101(9) 0.233(18) Uani 0.5 1 d G U P K 2
H1CA H -0.3248 0.4515 0.0790 0.350 Uiso 0.5 1 calc R U P K 2
H1CB H -0.2679 0.4966 0.1547 0.350 Uiso 0.5 1 calc R U P K 2
H1CC H -0.2456 0.4554 0.1027 0.350 Uiso 0.5 1 calc R U P K 2
O39 O -0.1877(5) 0.8127(7) 0.0866(6) 0.227(9) Uani 0.5 1 d G U P L -1
C151 C -0.1468(4) 0.7886(5) 0.0748(4) 0.131(6) Uani 0.5 1 d G U P L -1
H1D H -0.1665 0.7396 0.0458 0.157 Uiso 0.5 1 calc R U P L -1
N7 N -0.0754(4) 0.8255(3) 0.0995(3) 0.093(3) Uani 0.5 1 d G U P L -1
C152 C -0.0411(5) 0.9007(4) 0.1442(6) 0.130(7) Uani 0.5 1 d G U P L -1
H1EA H -0.0265 0.9268 0.1225 0.195 Uiso 0.5 1 calc R U P L -1
H1EB H 0.0009 0.9108 0.1828 0.195 Uiso 0.5 1 calc R U P L -1
H1EC H -0.0747 0.9152 0.1576 0.195 Uiso 0.5 1 calc R U P L -1
C153 C -0.0311(6) 0.7917(5) 0.0825(5) 0.109(5) Uani 0.5 1 d G U P L -1
H1FA H -0.0598 0.7408 0.0548 0.163 Uiso 0.5 1 calc R U P L -1
H1FB H 0.0082 0.8002 0.1223 0.163 Uiso 0.5 1 calc R U P L -1
H1FC H -0.0117 0.8113 0.0588 0.163 Uiso 0.5 1 calc R U P L -1
H18A H -0.494(4) 0.941(4) 0.038(4) 0.130 Uiso 1 1 d D U . . .
H26A H 0.475(4) 1.460(4) 0.557(4) 0.130 Uiso 1 1 d D U . . .
H5 H 0.008(4) 0.455(4) 0.061(3) 0.130 Uiso 1 1 d D U . . .

loop_
_atom_site_aniso_label
_atom_site_aniso_U_11
_atom_site_aniso_U_22
_atom_site_aniso_U_33
_atom_site_aniso_U_23
_atom_site_aniso_U_13
_atom_site_aniso_U_12
C1 0.097(4) 0.079(4) 0.044(2) 0.006(2) 0.004(3) 0.067(3)
C2 0.148(6) 0.137(6) 0.051(3) 0.042(3) 0.027(4) 0.117(5)
C3 0.136(5) 0.128(5) 0.038(2) 0.027(3) 0.019(3) 0.104(5)
C4 0.080(3) 0.083(3) 0.029(2) 0.007(2) 0.005(2) 0.057(3)
C5 0.049(2) 0.055(2) 0.0263(17) -0.0001(16) -0.0012(16) 0.034(2)
C6 0.050(2) 0.060(3) 0.0304(18) -0.0012(18) -0.0031(17) 0.037(2)
C7 0.041(2) 0.049(2) 0.0301(18) -0.0035(16) 0.0014(16) 0.0291(18)
C8 0.0356(19) 0.041(2) 0.0279(17) -0.0085(15) 0.0000(15) 0.0176(16)
C9 0.0318(19) 0.060(3) 0.046(2) -0.002(2) 0.0039(18) 0.0198(19)
C10 0.054(3) 0.071(3) 0.061(3) 0.007(3) 0.021(2) 0.030(3)
C11 0.069(4) 0.087(4) 0.093(4) 0.022(4) 0.044(3) 0.031(3)
C12 0.060(3) 0.075(4) 0.114(5) 0.025(4) 0.030(4) 0.015(3)
C13 0.048(3) 0.064(3) 0.081(4) 0.006(3) 0.027(3) 0.015(2)
C14 0.0317(19) 0.052(2) 0.041(2) -0.0057(18) 0.0018(17) 0.0163(18)
C15 0.0333(17) 0.0380(18) 0.0199(14) 0.0020(13) 0.0021(13) 0.0181(15)
C16 0.0369(18) 0.0336(17) 0.0222(15) 0.0025(13) 0.0058(14) 0.0185(15)
C17 0.0371(17) 0.0297(16) 0.0228(14) 0.0061(13) 0.0082(14) 0.0169(14)
C18 0.0310(16) 0.0372(18) 0.0285(16) 0.0081(14) 0.0082(14) 0.0177(14)
C19 0.0359(18) 0.0334(17) 0.0248(15) 0.0049(13) 0.0084(14) 0.0140(14)
C20 0.0333(16) 0.0256(15) 0.0218(14) 0.0026(12) 0.0055(13) 0.0133(13)
C21 0.0344(17) 0.0279(16) 0.0225(14) 0.0041(12) 0.0091(13) 0.0129(13)
C22 0.0338(16) 0.0312(16) 0.0233(14) 0.0080(13) 0.0101(13) 0.0163(14)
C23 0.0372(18) 0.0346(18) 0.0367(18) 0.0144(15) 0.0114(16) 0.0119(15)
C24 0.046(2) 0.0373(19) 0.044(2) 0.0196(17) 0.0152(18) 0.0136(17)
C25 0.041(2) 0.053(2) 0.061(3) 0.033(2) 0.012(2) 0.0214(19)
C26 0.042(2) 0.059(3) 0.069(3) 0.035(2) 0.012(2) 0.021(2)
C27 0.038(2) 0.042(2) 0.061(3) 0.021(2) 0.014(2) 0.0072(17)
C28 0.0380(19) 0.0305(17) 0.045(2) 0.0161(16) 0.0113(17) 0.0103(15)
C29 0.0333(17) 0.0284(16) 0.0412(19) 0.0162(15) 0.0115(16) 0.0053(14)
C30 0.0338(18) 0.0286(17) 0.043(2) 0.0129(15) 0.0100(16) 0.0059(14)
C31 0.0362(18) 0.0325(18) 0.0339(17) 0.0136(15) 0.0060(15) 0.0100(15)
C32 0.0340(18) 0.0355(18) 0.0357(18) 0.0128(15) 0.0043(15) 0.0086(15)
C33 0.044(2) 0.0307(18) 0.043(2) 0.0120(16) 0.0063(18) 0.0098(16)
C34 0.064(3) 0.048(2) 0.042(2) 0.0104(19) 0.013(2) 0.031(2)
C35 0.043(2) 0.058(3) 0.044(2) 0.017(2) 0.0150(19) 0.020(2)
C36 0.0362(19) 0.040(2) 0.0389(19) 0.0158(16) 0.0077(16) 0.0098(16)
C37 0.0378(18) 0.0294(17) 0.0391(19) 0.0143(15) 0.0106(16) 0.0102(14)
C38 0.0418(19) 0.0289(17) 0.0403(19) 0.0155(15) 0.0137(17) 0.0108(15)
C39 0.060(2) 0.0302(18) 0.050(2) 0.0197(17) 0.025(2) 0.0155(18)
C40 0.083(3) 0.040(2) 0.046(2) 0.0245(19) 0.029(2) 0.015(2)
C41 0.067(3) 0.0318(19) 0.038(2) 0.0123(16) 0.014(2) 0.0064(19)
C42 0.0411(19) 0.0253(16) 0.0351(18) 0.0112(14) 0.0095(16) 0.0086(14)
C43 0.0406(19) 0.0282(16) 0.0284(16) 0.0108(13) 0.0116(15) 0.0103(14)
C44 0.064(3) 0.0310(19) 0.057(3) 0.0217(19) 0.033(2) 0.0179(19)
C45 0.058(2) 0.0330(18) 0.0261(16) 0.0094(14) 0.0102(17) 0.0208(17)
C46 0.070(3) 0.044(2) 0.033(2) 0.0107(18) 0.004(2) 0.017(2)
C47 0.102(4) 0.035(2) 0.049(3) 0.008(2) 0.001(3) 0.008(3)
C48 0.119(5) 0.030(2) 0.060(3) 0.014(2) 0.012(3) 0.018(3)
C49 0.083(3) 0.041(2) 0.041(2) 0.0217(19) 0.015(2) 0.028(2)
C50 0.061(2) 0.0363(19) 0.0265(16) 0.0127(14) 0.0127(17) 0.0284(18)
C51 0.051(2) 0.0329(17) 0.0206(14) 0.0111(13) 0.0057(15) 0.0213(16)
C52 0.0435(19) 0.0374(18) 0.0223(15) 0.0125(13) 0.0089(14) 0.0222(16)
C53 0.055(2) 0.0308(17) 0.0246(16) 0.0065(13) 0.0150(16) 0.0196(16)
C54 0.070(3) 0.041(2) 0.0291(18) 0.0096(16) 0.018(2) 0.019(2)
C55 0.075(3) 0.065(3) 0.043(2) 0.020(2) 0.028(2) 0.020(3)
C56 0.056(3) 0.080(4) 0.055(3) 0.018(3) 0.030(3) 0.019(3)
C57 0.057(3) 0.062(3) 0.037(2) 0.0171(19) 0.022(2) 0.031(2)
C58 0.051(2) 0.0403(19) 0.0261(16) 0.0115(14) 0.0147(16) 0.0242(17)
C59 0.0355(17) 0.0299(16) 0.0221(14) 0.0100(13) 0.0037(13) 0.0121(14)
C60 0.0366(17) 0.0284(15) 0.0243(15) 0.0118(13) 0.0081(13) 0.0156(14)
C61 0.0297(15) 0.0257(15) 0.0231(14) 0.0103(12) 0.0054(12) 0.0121(13)
C62 0.0316(16) 0.0356(17) 0.0256(15) 0.0110(13) 0.0090(13) 0.0165(14)
C63 0.0365(18) 0.0415(19) 0.0304(16) 0.0151(15) 0.0084(15) 0.0247(16)
C64 0.0362(17) 0.0309(16) 0.0249(15) 0.0128(13) 0.0057(14) 0.0161(14)
C65 0.049(2) 0.0286(16) 0.0256(16) 0.0097(13) 0.0051(15) 0.0215(16)
C66 0.0254(14) 0.0304(15) 0.0212(13) 0.0117(12) 0.0063(12) 0.0124(12)
C67 0.0302(16) 0.0392(18) 0.0252(15) 0.0145(14) 0.0071(13) 0.0137(14)
C68 0.0345(18) 0.057(2) 0.0303(17) 0.0191(17) 0.0114(15) 0.0215(17)
C69 0.047(2) 0.063(3) 0.0334(19) 0.0186(18) 0.0140(17) 0.034(2)
C70 0.057(2) 0.047(2) 0.0304(18) 0.0156(16) 0.0103(17) 0.032(2)
C71 0.045(2) 0.0366(18) 0.0287(16) 0.0163(14) 0.0098(15) 0.0201(16)
C72 0.0315(16) 0.0323(16) 0.0248(15) 0.0127(13) 0.0077(13) 0.0143(13)
C73 0.0203(14) 0.0360(17) 0.0335(17) 0.0177(14) 0.0055(13) 0.0062(13)
C74 0.0298(16) 0.0298(16) 0.0270(15) 0.0147(13) 0.0083(13) 0.0097(13)
C75 0.0259(15) 0.0301(16) 0.0282(15) 0.0103(13) 0.0025(13) 0.0117(13)
C76 0.0295(16) 0.0329(17) 0.0293(16) 0.0142(14) 0.0062(13) 0.0145(14)
C77 0.040(2) 0.048(2) 0.0360(19) 0.0185(17) 0.0106(16) 0.0217(17)
C78 0.055(2) 0.057(3) 0.0264(17) 0.0072(17) 0.0112(18) 0.026(2)
C79 0.045(2) 0.044(2) 0.038(2) 0.0043(18) 0.0039(18) 0.0149(19)
C80 0.0304(17) 0.0377(19) 0.0377(19) 0.0104(16) 0.0015(15) 0.0073(15)
C81 0.0298(16) 0.0297(16) 0.0320(16) 0.0176(13) 0.0111(14) 0.0079(13)
C82 0.0225(14) 0.0230(14) 0.0296(15) 0.0102(12) 0.0053(12) 0.0065(12)
C83 0.0252(14) 0.0271(15) 0.0252(14) 0.0128(12) 0.0075(12) 0.0069(12)
C84 0.0238(14) 0.0288(15) 0.0257(15) 0.0118(13) 0.0063(12) 0.0060(12)
C85 0.0252(15) 0.0359(18) 0.0357(17) 0.0185(15) 0.0062(14) 0.0057(13)
C86 0.0323(17) 0.0427(19) 0.0341(17) 0.0251(16) 0.0057(15) 0.0114(15)
C87 0.0392(19) 0.0258(16) 0.0276(16) 0.0125(13) 0.0086(15) 0.0047(14)
C88 0.0267(15) 0.0215(14) 0.0301(15) 0.0107(12) 0.0084(13) 0.0070(12)
C89 0.0384(17) 0.0186(14) 0.0232(14) 0.0039(12) 0.0059(13) 0.0076(13)
C90 0.046(2) 0.0241(15) 0.0273(16) 0.0055(13) 0.0087(15) 0.0148(14)
C91 0.050(2) 0.0322(18) 0.0349(18) 0.0131(15) 0.0147(17) 0.0215(16)
C92 0.051(2) 0.046(2) 0.0298(17) 0.0198(16) 0.0159(16) 0.0268(18)
C93 0.0443(19) 0.0323(17) 0.0304(16) 0.0121(14) 0.0184(16) 0.0165(15)
C94 0.0341(17) 0.0246(15) 0.0319(16) 0.0114(13) 0.0146(14) 0.0116(13)
C95 0.0418(18) 0.0187(14) 0.0223(14) 0.0055(12) 0.0043(14) 0.0076(13)
C96 0.0388(18) 0.0308(16) 0.0348(17) 0.0168(14) 0.0194(15) 0.0177(14)
C97 0.041(2) 0.0331(18) 0.047(2) 0.0263(17) 0.0026(17) 0.0071(16)
C98 0.048(2) 0.038(2) 0.067(3) 0.030(2) -0.007(2) -0.0014(18)
C99 0.039(3) 0.077(4) 0.129(6) 0.069(4) -0.010(3) -0.003(3)
C100 0.034(2) 0.093(4) 0.158(7) 0.093(5) 0.023(3) 0.018(3)
C101 0.049(3) 0.073(3) 0.116(4) 0.073(3) 0.041(3) 0.034(2)
C102 0.0357(19) 0.0355(19) 0.063(3) 0.0332(19) 0.0163(18) 0.0132(15)
C103 0.0353(16) 0.0191(13) 0.0177(13) 0.0036(11) 0.0047(12) 0.0105(12)
C104 0.0354(16) 0.0193(14) 0.0248(14) 0.0066(12) 0.0111(13) 0.0119(12)
C105 0.0383(17) 0.0194(13) 0.0197(13) 0.0040(11) 0.0115(13) 0.0118(13)
C106 0.0383(17) 0.0165(13) 0.0260(15) 0.0004(12) 0.0136(14) 0.0064(12)
C107 0.0384(18) 0.0237(15) 0.0239(15) 0.0039(12) 0.0135(14) 0.0099(13)
C108 0.0363(16) 0.0205(14) 0.0187(13) 0.0022(11) 0.0080(13) 0.0129(13)
C109 0.0453(19) 0.0234(15) 0.0202(14) 0.0060(12) 0.0107(14) 0.0168(14)
C110 0.0380(17) 0.0210(14) 0.0241(14) 0.0064(12) 0.0116(13) 0.0140(13)
C111 0.0402(19) 0.0309(17) 0.0281(17) -0.0006(14) 0.0055(15) 0.0100(15)
C112 0.050(2) 0.045(2) 0.0283(18) 0.0008(16) 0.0105(17) 0.0122(18)
C113 0.059(3) 0.057(3) 0.043(2) -0.001(2) 0.024(2) 0.020(2)
C114 0.043(2) 0.066(3) 0.050(3) -0.005(2) 0.013(2) 0.021(2)
C115 0.048(2) 0.047(2) 0.037(2) 0.0033(17) 0.0060(18) 0.0241(19)
C116 0.0401(19) 0.0321(18) 0.0280(16) 0.0011(14) 0.0065(15) 0.0146(15)
C117 0.0397(19) 0.0357(18) 0.0245(15) 0.0069(14) 0.0030(14) 0.0152(15)
C118 0.0395(19) 0.0358(18) 0.0343(18) 0.0134(15) 0.0055(16) 0.0166(16)
C119 0.039(2) 0.037(2) 0.042(2) 0.0087(16) 0.0063(17) 0.0139(16)
C120 0.044(2) 0.0337(19) 0.044(2) 0.0109(16) 0.0067(18) 0.0111(17)
C121 0.061(3) 0.043(2) 0.065(3) 0.024(2) 0.016(2) 0.012(2)
C122 0.060(3) 0.050(3) 0.111(5) 0.035(3) 0.015(3) -0.001(2)
C123 0.046(3) 0.060(3) 0.087(4) 0.020(3) 0.004(3) -0.006(2)
C124 0.041(2) 0.050(3) 0.057(3) 0.017(2) -0.001(2) 0.0041(19)
C125 0.0302(16) 0.0316(17) 0.0246(15) 0.0085(13) 0.0062(13) 0.0099(13)
C126 0.0343(17) 0.0305(16) 0.0263(15) 0.0109(13) 0.0073(14) 0.0131(14)
C127 0.0329(17) 0.0405(18) 0.0267(15) 0.0176(14) 0.0106(14) 0.0173(15)
C128 0.045(2) 0.044(2) 0.0218(15) 0.0127(14) 0.0121(15) 0.0248(17)
C129 0.0434(19) 0.0401(19) 0.0289(16) 0.0155(15) 0.0131(15) 0.0231(16)
C130 0.0307(16) 0.0364(18) 0.0255(15) 0.0127(14) 0.0054(13) 0.0135(14)
C131 0.0336(17) 0.0379(18) 0.0256(16) 0.0130(14) 0.0040(14) 0.0126(15)
C132 0.0349(17) 0.0411(19) 0.0263(16) 0.0168(14) 0.0095(14) 0.0148(15)
C136 0.085(4) 0.060(3) 0.088(4) 0.045(3) 0.053(3) 0.037(3)
C138 0.314(14) 0.146(8) 0.321(15) 0.155(9) 0.278(14) 0.155(10)
C137 0.129(6) 0.080(4) 0.108(5) 0.060(4) 0.070(5) 0.051(4)
C133 0.044(2) 0.042(2) 0.060(3) 0.023(2) 0.018(2) 0.0116(18)
C134 0.061(3) 0.035(2) 0.096(4) 0.016(3) 0.015(3) -0.005(2)
C135 0.127(6) 0.096(5) 0.183(8) 0.112(6) 0.085(6) 0.045(5)
N1 0.064(3) 0.045(2) 0.100(3) 0.041(2) 0.029(3) 0.016(2)
N2 0.093(3) 0.087(3) 0.099(3) 0.069(3) 0.070(3) 0.052(3)
O1 0.0375(13) 0.0362(13) 0.0229(11) -0.0018(10) 0.0049(10) 0.0177(11)
O2 0.0316(12) 0.0341(13) 0.0266(11) -0.0015(10) 0.0076(10) 0.0088(10)
O3 0.0476(14) 0.0419(14) 0.0252(11) 0.0085(10) 0.0095(11) 0.0294(12)
O4 0.0434(14) 0.0413(14) 0.0222(11) 0.0042(10) 0.0044(10) 0.0266(12)
O5 0.0254(10) 0.0196(10) 0.0213(10) 0.0066(8) 0.0079(9) 0.0049(8)
O6 0.0295(12) 0.0315(12) 0.0299(12) 0.0090(10) 0.0117(10) 0.0029(10)
O7 0.0357(13) 0.0386(14) 0.0322(12) 0.0082(11) 0.0090(11) 0.0178(11)
O8 0.0283(11) 0.0187(10) 0.0208(10) 0.0049(8) 0.0031(9) 0.0089(8)
O9 0.0488(15) 0.0324(13) 0.0338(13) 0.0143(11) 0.0085(12) 0.0112(12)
O10 0.0362(12) 0.0257(11) 0.0303(11) 0.0121(10) 0.0084(10) 0.0110(10)
O11 0.0327(12) 0.0299(12) 0.0301(12) 0.0105(10) 0.0047(10) 0.0165(10)
O12 0.0400(14) 0.0566(17) 0.0405(14) 0.0261(13) 0.0100(12) 0.0284(13)
O13 0.0517(16) 0.0527(17) 0.0312(13) 0.0210(12) 0.0069(12) 0.0195(14)
O14 0.0306(11) 0.0301(11) 0.0213(10) 0.0090(9) 0.0068(9) 0.0137(9)
O15 0.0459(14) 0.0278(11) 0.0243(11) 0.0114(9) 0.0074(10) 0.0187(10)
O16 0.081(2) 0.0327(15) 0.0557(19) 0.0160(14) 0.0352(18) 0.0081(15)
O17 0.076(2) 0.0444(17) 0.0593(19) 0.0313(15) 0.0191(18) 0.0042(16)
O18 0.0258(10) 0.0233(10) 0.0195(9) 0.0095(8) 0.0082(9) 0.0099(8)
O19 0.0445(14) 0.0225(11) 0.0313(12) -0.0033(9) 0.0197(11) 0.0038(10)
O20 0.0377(13) 0.0300(12) 0.0492(14) 0.0245(11) 0.0200(12) 0.0115(10)
O21 0.0334(14) 0.0553(17) 0.0563(17) 0.0348(14) 0.0204(13) 0.0116(12)
O22 0.0334(12) 0.0268(11) 0.0307(12) 0.0047(9) 0.0156(10) 0.0116(10)
O23 0.0410(13) 0.0250(11) 0.0213(10) 0.0011(9) 0.0072(10) 0.0130(10)
O24 0.0432(14) 0.0387(14) 0.0229(11) -0.0006(10) 0.0128(11) 0.0185(11)
O26 0.0499(15) 0.0475(15) 0.0212(11) 0.0061(10) 0.0098(11) 0.0300(13)
O25 0.0667(18) 0.0737(19) 0.0341(13) 0.0356(14) 0.0304(14) 0.0478(16)
O27 0.0437(14) 0.0483(15) 0.0280(12) 0.0139(11) 0.0081(11) 0.0250(13)
O28 0.208(8) 0.165(7) 0.171(7) 0.073(6) 0.096(7) 0.056(6)
O30 0.0626(18) 0.0539(17) 0.0277(12) 0.0185(12) 0.0153(13) 0.0321(14)
O31 0.0405(13) 0.0491(15) 0.0292(12) 0.0175(11) 0.0105(11) 0.0256(12)
O32 0.0255(11) 0.0334(12) 0.0291(11) 0.0127(10) 0.0071(10) 0.0040(9)
O34 0.0556(16) 0.0413(15) 0.0451(15) 0.0191(12) 0.0319(14) 0.0191(13)
O33 0.0416(14) 0.0247(12) 0.0403(14) 0.0107(11) 0.0120(12) 0.0048(10)
Zn1 0.02553(17) 0.02437(17) 0.01875(16) 0.00521(13) 0.00554(14) 0.00958(14)
Zn2 0.02486(17) 0.01927(16) 0.02132(16) 0.00301(13) 0.00515(14) 0.00661(13)
Zn3 0.02937(18) 0.02245(17) 0.02105(16) 0.00603(13) 0.00468(14) 0.01349(14)
Zn4 0.0350(2) 0.02987(19) 0.02154(17) 0.00927(15) 0.00580(15) 0.01892(16)
Zn5 0.02574(17) 0.02034(16) 0.01564(15) 0.00405(12) 0.00600(13) 0.00932(13)
Zn6 0.02682(17) 0.01928(16) 0.02324(16) 0.00854(13) 0.00997(14) 0.00934(13)
Zn7 0.0418(2) 0.02034(17) 0.01708(16) 0.00388(13) 0.00887(15) 0.01132(15)
Zn8 0.0454(3) 0.0688(3) 0.01931(18) 0.00134(19) 0.00873(18) 0.0347(2)
C139 0.047(2) 0.0304(18) 0.040(2) 0.0116(15) 0.0003(17) 0.0167(16)
C140 0.063(3) 0.067(3) 0.148(6) 0.075(4) 0.030(4) 0.028(3)
C141 0.090(4) 0.032(2) 0.063(3) -0.002(2) -0.015(3) 0.033(2)
N3 0.050(2) 0.0267(16) 0.066(2) 0.0133(16) -0.0058(18) 0.0169(15)
O35 0.0367(13) 0.0257(12) 0.0456(14) 0.0126(11) 0.0050(12) 0.0134(10)
O36 0.206(8) 0.149(6) 0.242(9) 0.114(7) 0.124(8) 0.088(6)
C142 0.153(9) 0.124(7) 0.200(11) 0.089(8) 0.104(9) 0.090(7)
N4 0.111(5) 0.068(3) 0.133(6) 0.033(4) 0.059(5) 0.043(3)
C143 0.113(6) 0.106(6) 0.113(6) 0.026(5) 0.060(5) 0.053(5)
C144 0.133(7) 0.096(6) 0.199(10) 0.035(6) 0.030(7) 0.067(6)
O37 0.0442(16) 0.062(2) 0.0500(17) 0.0220(15) 0.0185(14) 0.0180(15)
C145 0.056(3) 0.052(3) 0.059(3) 0.011(2) 0.031(2) 0.017(2)
N5 0.069(3) 0.053(2) 0.078(3) 0.013(2) 0.039(3) 0.010(2)
C146 0.053(3) 0.163(7) 0.122(6) 0.081(6) 0.036(4) 0.042(4)
C147 0.143(7) 0.081(5) 0.255(12) 0.075(6) 0.142(8) 0.048(5)
O38 0.071(2) 0.092(3) 0.059(2) 0.045(2) 0.0258(19) 0.044(2)
C148 0.055(3) 0.050(3) 0.074(3) 0.023(2) 0.026(3) 0.020(2)
N6 0.052(2) 0.058(2) 0.0427(19) 0.0184(18) 0.0171(17) 0.0071(18)
C149 0.089(4) 0.067(4) 0.092(4) 0.046(3) 0.033(4) 0.028(3)
C150 0.059(3) 0.124(5) 0.051(3) 0.039(3) 0.018(3) 0.009(3)
O41 0.096(8) 0.089(7) 0.097(9) 0.050(7) 0.059(7) 0.067(7)
C157 0.117(11) 0.086(9) 0.039(8) 0.032(7) 0.021(8) 0.070(8)
N9 0.141(9) 0.159(10) 0.041(5) 0.060(6) 0.047(6) 0.130(9)
C158 0.200(15) 0.199(18) 0.031(6) -0.036(9) -0.023(8) 0.184(15)
C159 0.187(16) 0.28(2) 0.187(17) 0.200(16) 0.125(13) 0.189(16)
O43 0.134(9) 0.127(9) 0.097(8) 0.022(7) 0.038(8) 0.039(8)
C163 0.075(8) 0.126(12) 0.053(7) 0.020(7) 0.018(6) 0.042(8)
N11 0.092(7) 0.093(7) 0.102(7) 0.058(6) 0.059(6) 0.049(6)
C164 0.24(3) 0.25(3) 0.31(3) 0.21(2) 0.21(2) 0.13(2)
C165 0.107(9) 0.079(8) 0.128(11) 0.062(8) 0.086(9) 0.057(7)
O44 0.072(9) 0.047(8) 0.103(8) 0.046(6) 0.000(7) -0.033(6)
C166 0.004(5) 0.103(12) 0.082(11) 0.083(10) 0.011(6) 0.011(6)
N12 0.119(12) 0.136(14) 0.194(15) 0.092(12) 0.034(12) -0.056(11)
C167 0.045(7) 0.113(15) 0.113(15) 0.066(11) 0.018(9) 0.037(9)
C168 0.041(7) 0.064(10) 0.091(11) 0.035(8) 0.029(8) -0.003(7)
O45 0.191(17) 0.083(12) 0.240(19) 0.055(13) 0.110(15) -0.043(10)
C169 0.045(7) 0.113(15) 0.113(15) 0.066(11) 0.018(9) 0.037(9)
N13 0.119(12) 0.136(14) 0.194(15) 0.092(12) 0.034(12) -0.056(11)
C170 0.072(9) 0.047(8) 0.103(8) 0.046(6) 0.000(7) -0.033(6)
C171 0.041(7) 0.064(10) 0.091(11) 0.035(8) 0.029(8) -0.003(7)
O46 0.40(3) 0.23(2) 0.25(2) 0.194(18) 0.21(2) 0.21(2)
C172 0.138(13) 0.179(15) 0.114(11) 0.094(11) 0.089(10) 0.057(12)
N14 0.103(10) 0.125(9) 0.067(7) 0.071(6) 0.026(7) 0.049(8)
C173 0.171(16) 0.153(17) 0.116(15) 0.050(13) 0.000(13) 0.019(14)
C174 0.092(14) 0.091(9) 0.135(16) 0.074(13) 0.066(12) 0.034(11)
O47 0.18(2) 0.13(2) 0.035(10) 0.047(12) -0.012(13) -0.018(18)
C175 0.171(16) 0.153(17) 0.116(15) 0.050(13) 0.000(13) 0.019(14)
N15 0.103(10) 0.125(9) 0.067(7) 0.071(6) 0.026(7) 0.049(8)
C176 0.138(13) 0.179(15) 0.114(11) 0.094(11) 0.089(10) 0.057(12)
C177 0.092(14) 0.091(9) 0.135(16) 0.074(13) 0.066(12) 0.034(11)
O48 0.037(3) 0.041(4) 0.037(4) 0.021(3) 0.013(3) 0.019(3)
C178 0.031(3) 0.045(4) 0.055(4) 0.036(3) 0.014(3) 0.009(3)
N16 0.046(5) 0.040(5) 0.118(9) 0.048(6) 0.041(6) 0.028(4)
C179 0.114(5) 0.072(4) 0.098(5) 0.051(4) 0.043(4) 0.006(4)
C180 0.088(7) 0.048(5) 0.146(10) 0.043(6) 0.084(7) 0.032(5)
O49 0.059(5) 0.060(7) 0.041(6) 0.024(5) 0.015(4) 0.033(6)
C181 0.050(5) 0.046(5) 0.038(5) 0.020(4) 0.014(4) 0.002(4)
N17 0.036(4) 0.044(6) 0.088(8) 0.040(5) 0.015(5) 0.020(4)
C182 0.050(7) 0.043(6) 0.117(13) 0.030(8) 0.040(9) 0.028(6)
C183 0.114(5) 0.072(4) 0.098(5) 0.051(4) 0.043(4) 0.006(4)
O50 0.084(5) 0.106(5) 0.046(3) 0.024(3) 0.009(3) 0.004(4)
C184 0.196(10) 0.156(9) 0.119(7) 0.053(7) -0.017(7) 0.089(8)
N18 0.119(5) 0.155(7) 0.118(6) 0.033(5) 0.000(5) 0.072(5)
C185 0.197(11) 0.220(13) 0.160(9) 0.105(9) 0.094(9) 0.021(10)
C186 0.108(7) 0.182(10) 0.125(8) 0.057(7) -0.018(6) 0.009(7)
O51 0.064(7) 0.047(6) 0.102(9) 0.033(6) 0.008(6) 0.027(5)
C187 0.108(7) 0.182(10) 0.125(8) 0.057(7) -0.018(6) 0.009(7)
N19 0.119(5) 0.155(7) 0.118(6) 0.033(5) 0.000(5) 0.072(5)
C188 0.196(10) 0.156(9) 0.119(7) 0.053(7) -0.017(7) 0.089(8)
C189 0.197(11) 0.220(13) 0.160(9) 0.105(9) 0.094(9) 0.021(10)
O29B 0.077(4) 0.058(4) 0.034(3) 0.027(3) 0.028(3) 0.049(4)
O29A 0.082(5) 0.051(4) 0.049(3) 0.024(3) 0.037(4) 0.040(4)
O52 0.050(7) 0.056(6) 0.106(11) 0.000(6) 0.044(7) 0.011(6)
C190 0.058(6) 0.056(6) 0.064(6) 0.016(5) 0.018(6) 0.009(5)
N20 0.045(6) 0.076(7) 0.057(6) -0.017(5) 0.019(5) 0.011(5)
C191 0.063(6) 0.063(6) 0.060(6) 0.002(5) 0.035(6) 0.010(5)
C192 0.047(6) 0.100(10) 0.030(5) 0.017(6) 0.013(5) 0.014(7)
O40 0.142(11) 0.110(10) 0.107(9) 0.051(8) 0.070(9) 0.100(10)
C154 0.159(15) 0.097(11) 0.025(6) 0.019(7) 0.036(10) 0.087(12)
N8 0.150(13) 0.174(14) 0.101(12) 0.072(11) -0.002(10) 0.074(12)
C155 0.33(3) 0.142(18) 0.15(2) -0.026(16) 0.02(2) 0.16(2)
C156 0.29(3) 0.33(3) 0.17(2) 0.17(2) 0.06(2) 0.21(2)
O42 0.055(7) 0.118(15) 0.037(5) 0.001(7) 0.017(5) 0.037(8)
C160 0.061(8) 0.097(11) 0.057(8) -0.022(7) 0.028(7) 0.014(8)
N10 0.073(10) 0.133(12) 0.038(5) -0.003(7) 0.015(6) -0.006(9)
C161 0.067(8) 0.228(19) 0.065(8) 0.043(10) 0.039(7) 0.067(10)
C162 0.17(2) 0.20(2) 0.081(14) -0.039(13) 0.064(14) -0.142(17)
O39 0.201(15) 0.213(17) 0.206(17) 0.009(13) 0.098(14) 0.117(14)
C151 0.109(12) 0.122(13) 0.071(9) 0.016(9) 0.016(9) -0.008(10)
N7 0.092(7) 0.077(7) 0.081(7) 0.035(6) 0.023(6) 0.019(6)
C152 0.150(14) 0.070(9) 0.114(12) 0.022(8) 0.012(11) 0.061(10)
C153 0.198(16) 0.077(8) 0.075(8) 0.033(7) 0.094(10) 0.053(10)

loop_
_atom_type_symbol
_atom_type_description
_atom_type_scat_dispersion_real
_atom_type_scat_dispersion_imag
_atom_type_scat_source
C C 0.0033 0.0016 'International Tables Vol C Tables 4.2.6.8 and 6.1.1.4'
H H 0.0000 0.0000 'International Tables Vol C Tables 4.2.6.8 and 6.1.1.4'
N N 0.0061 0.0033 'International Tables Vol C Tables 4.2.6.8 and 6.1.1.4'
O O 0.0106 0.0060 'International Tables Vol C Tables 4.2.6.8 and 6.1.1.4'
Zn Zn 0.2839 1.4301 'International Tables Vol C Tables 4.2.6.8 and 6.1.1.4'

loop_
_geom_angle_atom_site_label_1
_geom_angle_atom_site_label_2
_geom_angle_atom_site_label_3
_geom_angle
_geom_angle_site_symmetry_1
_geom_angle_site_symmetry_3
C2 C1 C6 119.2(4) . .
C2 C1 H1 120.4 . .
C6 C1 H1 120.4 . .
C3 C2 C1 121.7(6) . .
C3 C2 H2 119.2 . .
C1 C2 H2 119.2 . .
C2 C3 C4 120.1(5) . .
C2 C3 H3 120.0 . .
C4 C3 H3 120.0 . .
C3 C4 C5 119.5(4) . .
C3 C4 H4 120.2 . .
C5 C4 H4 120.2 . .
C4 C5 C6 119.7(4) . .
C4 C5 C8 127.0(4) . .
C6 C5 C8 113.2(4) . .
C1 C6 C5 119.8(4) . .
C1 C6 C7 127.4(4) . .
C5 C6 C7 112.8(4) . .
C9 C7 C6 108.0(3) . .
C9 C7 C15 104.8(3) . .
C6 C7 C15 105.3(3) . .
C9 C7 H7 112.7 . .
C6 C7 H7 112.7 . .
C15 C7 H7 112.7 . .
C5 C8 C16 105.7(3) . .
C5 C8 C14 106.2(3) . .
C16 C8 C14 104.5(3) . .
C5 C8 H8 113.2 . .
C16 C8 H8 113.2 . .
C14 C8 H8 113.2 . .
C10 C9 C14 120.6(5) . .
C10 C9 C7 127.1(4) . .
C14 C9 C7 112.3(4) . .
C11 C10 C9 119.8(5) . .
C11 C10 H10 120.1 . .
C9 C10 H10 120.1 . .
C10 C11 C12 119.7(6) . .
C10 C11 H11 120.1 . .
C12 C11 H11 120.1 . .
C11 C12 C13 120.5(6) . .
C11 C12 H12 119.7 . .
C13 C12 H12 119.7 . .
C14 C13 C12 118.8(5) . .
C14 C13 H13 120.6 . .
C12 C13 H13 120.6 . .
C13 C14 C9 120.5(5) . .
C13 C14 C8 126.0(4) . .
C9 C14 C8 113.5(4) . .
C20 C15 C16 119.7(3) . .
C20 C15 C7 126.6(3) . .
C16 C15 C7 113.6(3) . .
C17 C16 C15 121.7(3) . .
C17 C16 C8 125.8(3) . .
C15 C16 C8 112.4(3) . .
C16 C17 C18 117.8(3) . .
C16 C17 C22 124.6(3) . .
C18 C17 C22 117.6(3) . .
C19 C18 C17 121.3(3) . .
C19 C18 H18 119.4 . .
C17 C18 H18 119.4 . .
C18 C19 C20 121.2(3) . .
C18 C19 H19 119.4 . .
C20 C19 H19 119.4 . .
C15 C20 C19 118.3(3) . .
C15 C20 C21 124.0(3) . .
C19 C20 C21 117.7(3) . .
O2 C21 O1 125.4(3) . .
O2 C21 C20 117.1(3) . .
O1 C21 C20 117.5(3) . .
O4 C22 O3 124.8(3) . .
O4 C22 C17 119.2(3) . .
O3 C22 C17 116.0(3) . .
C24 C23 C28 121.0(4) . .
C24 C23 C29 126.7(3) . .
C28 C23 C29 112.2(3) . .
C23 C24 C25 119.2(4) . .
C23 C24 H24 120.4 . .
C25 C24 H24 120.4 . .
C24 C25 C26 120.2(4) . .
C24 C25 H25 119.9 . .
C26 C25 H25 119.9 . .
C27 C26 C25 120.0(4) . .
C27 C26 H26 120.0 . .
C25 C26 H26 120.0 . .
C28 C27 C26 119.8(4) . .
C28 C27 H27 120.1 . .
C26 C27 H27 120.1 . .
C27 C28 C23 119.8(4) . .
C27 C28 C30 126.8(3) . .
C23 C28 C30 113.5(3) . .
C23 C29 C31 106.1(3) . .
C23 C29 C37 105.6(3) . .
C31 C29 C37 106.0(3) . .
C23 C29 H29 112.8 . .
C31 C29 H29 112.8 . .
C37 C29 H29 112.8 . .
C32 C30 C38 107.4(3) . .
C32 C30 C28 106.9(3) . .
C38 C30 C28 104.7(3) . .
C32 C30 H30 112.4 . .
C38 C30 H30 112.4 . .
C28 C30 H30 112.4 . .
C32 C31 C36 120.2(4) . .
C32 C31 C29 112.8(3) . .
C36 C31 C29 127.0(3) . .
C31 C32 C33 119.6(4) . .
C31 C32 C30 112.8(3) . .
C33 C32 C30 127.6(4) . .
C34 C33 C32 119.9(4) . .
C34 C33 H33 120.0 . .
C32 C33 H33 120.0 . .
C35 C34 C33 121.0(4) . .
C35 C34 H34 119.5 . .
C33 C34 H34 119.5 . .
C34 C35 C36 119.1(4) . .
C34 C35 H35 120.5 . .
C36 C35 H35 120.5 . .
C31 C36 C35 120.1(4) . .
C31 C36 H36 120.0 . .
C35 C36 H36 120.0 . .
C42 C37 C38 119.1(4) . .
C42 C37 C29 128.2(3) . .
C38 C37 C29 112.7(3) . .
C39 C38 C37 121.3(4) . .
C39 C38 C30 126.8(3) . .
C37 C38 C30 111.7(3) . .
C40 C39 C38 118.1(4) . .
C40 C39 C44 117.5(4) . .
C38 C39 C44 124.5(4) . .
C41 C40 C39 121.3(4) . .
C41 C40 H40 119.3 . .
C39 C40 H40 119.3 . .
C40 C41 C42 120.2(4) . .
C40 C41 H41 119.9 . .
C42 C41 H41 119.9 . .
C37 C42 C41 119.9(3) . .
C37 C42 C43 122.7(3) . .
C41 C42 C43 117.3(3) . .
O10 C43 O9 126.3(3) . .
O10 C43 C42 119.9(3) . .
O9 C43 C42 113.9(3) . .
O16 C44 O17 123.2(4) . .
O16 C44 C39 121.7(4) . .
O17 C44 C39 115.0(4) . .
C46 C45 C50 120.3(4) . .
C46 C45 C51 125.6(3) . .
C50 C45 C51 114.1(3) . .
C47 C46 C45 117.9(4) . .
C47 C46 H46 121.0 . .
C45 C46 H46 121.0 . .
C46 C47 C48 121.8(5) . .
C46 C47 H47 119.1 . .
C48 C47 H47 119.1 . .
C49 C48 C47 120.0(4) . .
C49 C48 H48 120.0 . .
C47 C48 H48 120.0 . .
C48 C49 C50 119.3(4) . .
C48 C49 H49 120.4 . .
C50 C49 H49 120.4 . .
C49 C50 C45 120.6(4) . .
C49 C50 C52 127.1(3) . .
C45 C50 C52 112.3(3) . .
C53 C51 C45 106.0(3) . .
C53 C51 C59 107.8(3) . .
C45 C51 C59 104.0(3) . .
C53 C51 H51 112.8 . .
C45 C51 H51 112.8 . .
C59 C51 H51 112.8 . .
C50 C52 C60 104.8(3) . .
C50 C52 C58 105.1(3) . .
C60 C52 C58 107.0(3) . .
C50 C52 H52 113.1 . .
C60 C52 H52 113.1 . .
C58 C52 H52 113.1 . .
C58 C53 C54 121.5(4) . .
C58 C53 C51 111.6(3) . .
C54 C53 C51 126.9(4) . .
C53 C54 C55 118.9(4) . .
C53 C54 H54 120.6 . .
C55 C54 H54 120.6 . .
C56 C55 C54 119.6(5) . .
C56 C55 H55 120.2 . .
C54 C55 H55 120.2 . .
C55 C56 C57 121.2(5) . .
C55 C56 H56 119.4 . .
C57 C56 H56 119.4 . .
C58 C57 C56 119.2(4) . .
C58 C57 H57 120.4 . .
C56 C57 H57 120.4 . .
C57 C58 C53 119.6(4) . .
C57 C58 C52 125.8(3) . .
C53 C58 C52 114.6(3) . .
C64 C59 C60 120.3(3) . .
C64 C59 C51 126.5(3) . .
C60 C59 C51 113.1(3) . .
C61 C60 C59 120.2(3) . .
C61 C60 C52 127.7(3) . .
C59 C60 C52 112.1(3) . .
C60 C61 C62 118.9(3) . .
C60 C61 C66 122.1(3) . .
C62 C61 C66 118.9(3) . .
C63 C62 C61 120.8(3) . .
C63 C62 H62 119.6 . .
C61 C62 H62 119.6 . .
C62 C63 C64 120.3(3) . .
C62 C63 H63 119.9 . .
C64 C63 H63 119.9 . .
C59 C64 C63 119.4(3) . .
C59 C64 C65 121.2(3) . .
C63 C64 C65 119.4(3) . .
O13 C65 O12 125.3(3) . .
O13 C65 C64 120.6(3) . .
O12 C65 C64 114.1(3) . .
O14 C66 O15 125.2(3) . .
O14 C66 C61 117.7(3) . .
O15 C66 C61 117.2(3) . .
C68 C67 C72 120.8(3) . .
C68 C67 C73 127.4(3) . .
C72 C67 C73 111.8(3) . .
C67 C68 C69 118.8(4) . .
C67 C68 H68 120.6 . .
C69 C68 H68 120.6 . .
C70 C69 C68 120.6(4) . .
C70 C69 H69 119.7 . .
C68 C69 H69 119.7 . .
C69 C70 C71 121.5(4) . .
C69 C70 H70 119.2 . .
C71 C70 H70 119.2 . .
C72 C71 C70 118.5(4) . .
C72 C71 H71 120.7 . .
C70 C71 H71 120.7 . .
C71 C72 C67 119.7(3) . .
C71 C72 C74 126.0(3) . .
C67 C72 C74 114.3(3) . .
C67 C73 C82 106.0(3) . .
C67 C73 C75 105.7(3) . .
C82 C73 C75 105.1(3) . .
C67 C73 H73 113.1 . .
C82 C73 H73 113.1 . .
C75 C73 H73 113.1 . .
C76 C74 C72 106.3(3) . .
C76 C74 C83 104.6(3) . .
C72 C74 C83 105.3(3) . .
C76 C74 H74 113.3 . .
C72 C74 H74 113.3 . .
C83 C74 H74 113.3 . .
C80 C75 C76 118.9(3) . .
C80 C75 C73 126.6(3) . .
C76 C75 C73 114.5(3) . .
C75 C76 C77 122.4(3) . .
C75 C76 C74 111.9(3) . .
C77 C76 C74 125.7(3) . .
C78 C77 C76 118.1(4) . .
C78 C77 H77 120.9 . .
C76 C77 H77 120.9 . .
C77 C78 C79 120.0(4) . .
C77 C78 H78 120.0 . .
C79 C78 H78 120.0 . .
C78 C79 C80 121.5(4) . .
C78 C79 H79 119.3 . .
C80 C79 H79 119.3 . .
C75 C80 C79 119.1(4) . .
C75 C80 H80 120.5 . .
C79 C80 H80 120.5 . .
C86 C81 C82 118.2(3) . .
C86 C81 C87 117.4(3) . .
C82 C81 C87 124.4(3) . .
C81 C82 C83 120.5(3) . .
C81 C82 C73 127.4(3) . .
C83 C82 C73 112.1(3) . .
C84 C83 C82 120.7(3) . .
C84 C83 C74 124.9(3) . .
C82 C83 C74 114.3(3) . .
C83 C84 C85 119.4(3) . .
C83 C84 C88 121.5(3) . .
C85 C84 C88 119.0(3) . .
C84 C85 C86 120.0(3) . .
C84 C85 H85 120.0 . .
C86 C85 H85 120.0 . .
C81 C86 C85 121.1(3) . .
C81 C86 H86 119.4 . .
C85 C86 H86 119.4 . .
O21 C87 O20 123.4(3) . .
O21 C87 C81 122.0(3) . .
O20 C87 C81 114.7(3) . .
O6 C88 O32 126.6(3) . 2_565
O6 C88 C84 116.6(3) . .
O32 C88 C84 116.9(3) 2_565 .
C90 C89 C94 120.3(3) . 1_666
C90 C89 C95 126.5(3) . .
C94 C89 C95 113.1(3) 1_666 .
C89 C90 C91 118.3(3) . .
C89 C90 H90 120.9 . .
C91 C90 H90 120.9 . .
C92 C91 C90 121.5(3) . .
C92 C91 H91 119.2 . .
C90 C91 H91 119.2 . .
C91 C92 C93 120.4(3) . .
C91 C92 H92 119.8 . .
C93 C92 H92 119.8 . .
C94 C93 C92 118.3(3) 1_666 .
C94 C93 H93 120.9 1_666 .
C92 C93 H93 120.9 . .
C93 C94 C89 121.2(3) 1_444 1_444
C93 C94 C96 125.8(3) 1_444 .
C89 C94 C96 113.0(3) 1_444 .
C103 C95 C97 106.6(3) . .
C103 C95 C89 106.1(2) . .
C97 C95 C89 104.4(3) . .
C103 C95 H95 113.0 . .
C97 C95 H95 113.0 . .
C89 C95 H95 113.0 . .
C102 C96 C94 104.4(3) . .
C102 C96 C104 106.5(3) . .
C94 C96 C104 104.6(3) . .
C102 C96 H96 113.5 . .
C94 C96 H96 113.5 . .
C104 C96 H96 113.5 . .
C98 C97 C102 120.9(4) . 1_666
C98 C97 C95 124.9(4) . .
C102 C97 C95 114.2(3) 1_666 .
C97 C98 C99 117.4(6) . .
C97 C98 H98 121.3 . .
C99 C98 H98 121.3 . .
C100 C99 C98 122.0(5) . .
C100 C99 H99 119.0 . .
C98 C99 H99 119.0 . .
C101 C100 C99 119.7(6) . .
C101 C100 H100 120.1 . .
C99 C100 H100 120.1 . .
C100 C101 C102 118.4(6) . 1_666
C100 C101 H101 120.8 . .
C102 C101 H101 120.8 1_666 .
C97 C102 C101 121.6(4) 1_444 1_444
C97 C102 C96 113.6(3) 1_444 .
C101 C102 C96 124.7(4) 1_444 .
C108 C103 C104 121.1(3) . 1_666
C108 C103 C95 126.7(3) . .
C104 C103 C95 112.1(3) 1_666 .
C105 C104 C103 118.9(3) . 1_444
C105 C104 C96 127.7(3) . .
C103 C104 C96 113.3(3) 1_444 .
C104 C105 C106 119.4(3) . .
C104 C105 C110 122.0(3) . .
C106 C105 C110 118.6(3) . .
C107 C106 C105 122.3(3) . .
C107 C106 H106 118.9 . .
C105 C106 H106 118.9 . .
C106 C107 C108 118.5(3) . 1_444
C106 C107 H107 120.7 . .
C108 C107 H107 120.7 1_444 .
C103 C108 C107 119.6(3) . 1_666
C103 C108 C109 123.8(3) . .
C107 C108 C109 116.6(3) 1_666 .
O23 C109 O24 126.2(3) . 2_676
O23 C109 C108 115.4(3) . .
O24 C109 C108 118.4(3) 2_676 .
O19 C110 O22 125.5(3) . 2_475
O19 C110 C105 116.6(3) . .
O22 C110 C105 118.0(3) 2_475 .
C116 C111 C112 121.4(4) . .
C116 C111 C117 111.4(3) . .
C112 C111 C117 127.2(4) . .
C113 C112 C111 119.5(4) . .
C113 C112 H112 120.3 . .
C111 C112 H112 120.3 . .
C114 C113 C112 119.5(5) . .
C114 C113 H113 120.3 . .
C112 C113 H113 120.3 . .
C113 C114 C115 121.5(4) . .
C113 C114 H114 119.3 . .
C115 C114 H114 119.3 . .
C116 C115 C114 119.4(4) . .
C116 C115 H115 120.3 . .
C114 C115 H115 120.3 . .
C115 C116 C111 118.8(4) . .
C115 C116 C118 127.4(4) . .
C111 C116 C118 113.8(3) . .
C119 C117 C111 106.3(3) . .
C119 C117 C125 105.7(3) . .
C111 C117 C125 106.1(3) . .
C119 C117 H117 112.7 . .
C111 C117 H117 112.7 . .
C125 C117 H117 112.7 . .
C120 C118 C126 105.8(3) . .
C120 C118 C116 106.8(3) . .
C126 C118 C116 106.0(3) . .
C120 C118 H118 112.6 . .
C126 C118 H118 112.6 . .
C116 C118 H118 112.6 . .
C124 C119 C120 119.6(4) . .
C124 C119 C117 125.8(4) . .
C120 C119 C117 114.5(3) . .
C121 C120 C119 120.8(4) . .
C121 C120 C118 127.5(4) . .
C119 C120 C118 111.7(4) . .
C122 C121 C120 118.6(5) . .
C122 C121 H121 120.7 . .
C120 C121 H121 120.7 . .
C121 C122 C123 121.1(5) . .
C121 C122 H122 119.5 . .
C123 C122 H122 119.5 . .
C124 C123 C122 121.2(5) . .
C124 C123 H123 119.4 . .
C122 C123 H123 119.4 . .
C123 C124 C119 118.7(5) . .
C123 C124 H124 120.6 . .
C119 C124 H124 120.6 . .
C130 C125 C126 121.0(3) . .
C130 C125 C117 126.8(3) . .
C126 C125 C117 112.3(3) . .
C127 C126 C125 120.0(3) . .
C127 C126 C118 127.7(3) . .
C125 C126 C118 112.3(3) . .
C126 C127 C128 118.9(3) . .
C126 C127 C132 123.8(3) . .
C128 C127 C132 117.3(3) . .
C129 C128 C127 120.3(3) . .
C129 C128 H128 119.8 . .
C127 C128 H128 119.8 . .
C128 C129 C130 121.3(3) . .
C128 C129 H129 119.3 . .
C130 C129 H129 119.3 . .
C125 C130 C129 118.5(3) . .
C125 C130 C131 123.8(3) . .
C129 C130 C131 117.7(3) . .
O30 C131 O31 125.1(3) . .
O30 C131 C130 120.5(3) . .
O31 C131 C130 114.5(3) . .
O27 C132 O25 125.5(3) . .
O27 C132 C127 118.1(3) . .
O25 C132 C127 116.4(3) . .
O34 C136 N2 124.2(5) . .
O34 C136 H136 117.9 . .
N2 C136 H136 117.9 . .
N2 C138 H13A 109.5 . .
N2 C138 H13B 109.5 . .
H13A C138 H13B 109.5 . .
N2 C138 H13C 109.5 . .
H13A C138 H13C 109.5 . .
H13B C138 H13C 109.5 . .
N2 C137 H13D 109.5 . .
N2 C137 H13E 109.5 . .
H13D C137 H13E 109.5 . .
N2 C137 H13F 109.5 . .
H13D C137 H13F 109.5 . .
H13E C137 H13F 109.5 . .
O33 C133 N1 124.2(4) . .
O33 C133 H133 117.9 . .
N1 C133 H133 117.9 . .
N1 C134 H13G 109.5 . .
N1 C134 H13H 109.5 . .
H13G C134 H13H 109.5 . .
N1 C134 H13I 109.5 . .
H13G C134 H13I 109.5 . .
H13H C134 H13I 109.5 . .
N1 C135 H13J 109.5 . .
N1 C135 H13K 109.5 . .
H13J C135 H13K 109.5 . .
N1 C135 H13L 109.5 . .
H13J C135 H13L 109.5 . .
H13K C135 H13L 109.5 . .
C133 N1 C134 121.1(4) . .
C133 N1 C135 120.2(5) . .
C134 N1 C135 118.6(5) . .
C136 N2 C137 121.7(5) . .
C136 N2 C138 123.5(5) . .
C137 N2 C138 114.7(5) . .
C21 O1 Zn1 128.1(2) . .
C21 O2 Zn2 125.8(2) . .
C22 O3 Zn4 121.8(2) . .
C22 O4 Zn3 136.9(2) . .
Zn1 O5 Zn2 115.65(11) . 2_565
Zn1 O5 Zn2 106.04(9) . .
Zn2 O5 Zn2 97.75(9) 2_565 .
Zn1 O5 H5 125(4) . .
Zn2 O5 H5 99(4) 2_565 .
Zn2 O5 H5 110(4) . .
C88 O6 Zn2 136.2(2) . .
Zn2 O7 H7A 111.5 . .
Zn2 O7 H7B 111.3 . .
H7A O7 H7B 107.4 . .
Zn4 O8 Zn3 104.08(10) . .
Zn4 O8 Zn3 129.96(10) . 2_576
Zn3 O8 Zn3 98.88(8) . 2_576
Zn4 O8 H8A 107.3 . .
Zn3 O8 H8A 107.3 . .
Zn3 O8 H8A 107.3 2_576 .
C43 O9 Zn4 124.7(2) . .
C43 O10 Zn3 136.1(2) . .
Zn3 O11 H11A 110.0 . .
Zn3 O11 H11B 110.4 . .
H11A O11 H11B 108.6 . .
C65 O12 Zn4 117.3(2) . .
C66 O14 Zn5 119.8(2) . .
C66 O15 Zn6 139.6(2) . .
C44 O17 Zn7 115.9(3) . .
Zn6 O18 Zn5 104.91(10) 2_475 2_475
Zn6 O18 Zn5 110.40(10) 2_475 .
Zn5 O18 Zn5 101.16(9) 2_475 .
Zn6 O18 H18A 122(5) 2_475 .
Zn5 O18 H18A 112(5) 2_475 .
Zn5 O18 H18A 104(5) . .
C110 O19 Zn5 137.2(2) . .
C87 O20 Zn6 107.6(2) . 1_545
C110 O22 Zn6 128.4(2) 2_475 .
C109 O23 Zn7 125.6(2) . .
C109 O24 Zn8 133.4(2) 2_676 .
Zn7 O26 Zn8 107.71(12) . 2_676
Zn7 O26 Zn8 116.05(12) . 1_565
Zn8 O26 Zn8 98.15(13) 2_676 1_565
Zn7 O26 H26A 102(5) . .
Zn8 O26 H26A 121(5) 2_676 .
Zn8 O26 H26A 113(5) 1_565 .
C132 O25 Zn7 126.0(2) . 1_545
C132 O27 Zn8 137.1(2) . .
Zn8 O28 H28A 126.1 . .
Zn8 O28 H28B 126.2 . .
H28A O28 H28B 107.7 . .
C131 O31 Zn1 115.5(2) . .
C88 O32 Zn1 128.0(2) 2_565 .
C136 O34 Zn5 135.0(3) . .
C133 O33 Zn2 132.2(3) . .
O5 Zn1 O31 116.11(10) . .
O5 Zn1 O32 109.77(9) . .
O31 Zn1 O32 112.75(11) . .
O5 Zn1 O1 108.35(10) . .
O31 Zn1 O1 96.87(11) . .
O32 Zn1 O1 112.37(11) . .
O5 Zn2 O2 170.15(9) 2_565 .
O5 Zn2 O6 96.53(9) 2_565 .
O2 Zn2 O6 90.84(10) . .
O5 Zn2 O7 97.12(9) 2_565 .
O2 Zn2 O7 89.35(10) . .
O6 Zn2 O7 90.23(10) . .
O5 Zn2 O33 87.66(9) 2_565 .
O2 Zn2 O33 84.99(10) . .
O6 Zn2 O33 175.81(10) . .
O7 Zn2 O33 89.35(10) . .
O5 Zn2 O5 82.25(9) 2_565 .
O2 Zn2 O5 91.75(9) . .
O6 Zn2 O5 86.28(9) . .
O7 Zn2 O5 176.35(9) . .
O33 Zn2 O5 94.21(9) . .
O5 Zn2 Zn2 41.98(6) 2_565 2_565
O2 Zn2 Zn2 131.55(7) . 2_565
O6 Zn2 Zn2 91.74(7) . 2_565
O7 Zn2 Zn2 138.99(7) . 2_565
O33 Zn2 Zn2 91.32(7) . 2_565
O5 Zn2 Zn2 40.27(6) . 2_565
O11 Zn3 O4 89.55(9) . .
O11 Zn3 O8 175.25(9) . .
O4 Zn3 O8 95.12(9) . .
O11 Zn3 O10 88.75(10) . .
O4 Zn3 O10 91.15(10) . .
O8 Zn3 O10 91.99(9) . .
O11 Zn3 O8 94.27(9) . 2_576
O4 Zn3 O8 174.60(9) . 2_576
O8 Zn3 O8 81.12(8) . 2_576
O10 Zn3 O8 85.13(9) . 2_576
O11 Zn3 O35 86.11(10) . .
O4 Zn3 O35 90.04(11) . .
O8 Zn3 O35 93.03(9) . .
O10 Zn3 O35 174.71(9) . .
O8 Zn3 O35 94.01(10) 2_576 .
O12 Zn4 O9 104.13(12) . .
O12 Zn4 O8 129.51(11) . .
O9 Zn4 O8 107.19(10) . .
O12 Zn4 O3 101.97(11) . .
O9 Zn4 O3 109.56(12) . .
O8 Zn4 O3 103.52(10) . .
O19 Zn5 O14 104.84(10) . .
O19 Zn5 O18 139.65(10) . 2_475
O14 Zn5 O18 115.51(9) . 2_475
O19 Zn5 O34 88.82(11) . .
O14 Zn5 O34 97.32(10) . .
O18 Zn5 O34 85.68(10) 2_475 .
O19 Zn5 O18 100.09(9) . .
O14 Zn5 O18 93.35(9) . .
O18 Zn5 O18 78.84(9) 2_475 .
O34 Zn5 O18 163.90(10) . .
O19 Zn5 Zn6 162.68(8) . .
O14 Zn5 Zn6 82.53(6) . .
O18 Zn5 Zn6 36.23(6) 2_475 .
O34 Zn5 Zn6 74.56(7) . .
O18 Zn5 Zn6 95.02(6) . .
O18 Zn6 O20 126.90(10) 2_475 1_565
O18 Zn6 O15 102.83(9) 2_475 .
O20 Zn6 O15 104.92(11) 1_565 .
O18 Zn6 O22 110.02(9) 2_475 .
O20 Zn6 O22 111.19(10) 1_565 .
O15 Zn6 O22 95.60(10) . .
O18 Zn6 Zn5 38.86(6) 2_475 .
O20 Zn6 Zn5 117.15(8) 1_565 .
O15 Zn6 Zn5 69.55(7) . .
O22 Zn6 Zn5 131.54(7) . .
O17 Zn7 O26 120.98(14) . .
O17 Zn7 O23 113.11(14) . .
O26 Zn7 O23 108.00(10) . .
O17 Zn7 O25 102.98(14) . 1_565
O26 Zn7 O25 103.59(12) . 1_565
O23 Zn7 O25 106.71(11) . 1_565
O29A Zn8 O27 132.2(3) . .
O29A Zn8 O26 132.1(3) . 2_676
O27 Zn8 O26 95.67(11) . 2_676
O29A Zn8 O24 87.6(2) . .
O27 Zn8 O24 93.65(10) . .
O26 Zn8 O24 91.99(11) 2_676 .
O29A Zn8 O26 89.9(2) . 1_545
O27 Zn8 O26 95.78(10) . 1_545
O26 Zn8 O26 81.85(13) 2_676 1_545
O24 Zn8 O26 169.19(10) . 1_545
O27 Zn8 O29B 163.3(2) . .
O26 Zn8 O29B 100.7(2) 2_676 .
O24 Zn8 O29B 89.12(17) . .
O26 Zn8 O29B 83.35(16) 1_545 .
O27 Zn8 O28 81.1(2) . .
O26 Zn8 O28 176.6(2) 2_676 .
O24 Zn8 O28 89.4(2) . .
O26 Zn8 O28 97.2(2) 1_545 .
O29B Zn8 O28 82.5(3) . .
O29A Zn8 Zn8 116.1(2) . 2_666
O27 Zn8 Zn8 97.59(8) . 2_666
O26 Zn8 Zn8 41.12(7) 2_676 2_666
O24 Zn8 Zn8 132.49(8) . 2_666
O26 Zn8 Zn8 40.73(9) 1_545 2_666
O29B Zn8 Zn8 92.59(16) . 2_666
O28 Zn8 Zn8 137.88(19) . 2_666
O35 C139 N3 123.9(5) . .
O35 C139 H139 118.1 . .
N3 C139 H139 118.1 . .
N3 C140 H14A 109.5 . .
N3 C140 H14B 109.5 . .
H14A C140 H14B 109.5 . .
N3 C140 H14C 109.5 . .
H14A C140 H14C 109.5 . .
H14B C140 H14C 109.5 . .
N3 C141 H14D 109.5 . .
N3 C141 H14E 109.5 . .
H14D C141 H14E 109.5 . .
N3 C141 H14F 109.5 . .
H14D C141 H14F 109.5 . .
H14E C141 H14F 109.5 . .
C139 N3 C140 121.0(4) . .
C139 N3 C141 119.0(5) . .
C140 N3 C141 119.6(4) . .
C139 O35 Zn3 117.7(3) . .
O36 C142 N4 126.7(10) . .
O36 C142 H142 116.7 . .
N4 C142 H142 116.7 . .
C142 N4 C144 121.6(8) . .
C142 N4 C143 120.0(7) . .
C144 N4 C143 118.3(8) . .
N4 C143 H14P 109.5 . .
N4 C143 H14Q 109.5 . .
H14P C143 H14Q 109.5 . .
N4 C143 H14R 109.5 . .
H14P C143 H14R 109.5 . .
H14Q C143 H14R 109.5 . .
N4 C144 H14S 109.5 . .
N4 C144 H14T 109.5 . .
H14S C144 H14T 109.5 . .
N4 C144 H14U 109.5 . .
H14S C144 H14U 109.5 . .
H14T C144 H14U 109.5 . .
O37 C145 N5 126.5(5) . .
O37 C145 H145 116.8 . .
N5 C145 H145 116.8 . .
C145 N5 C147 122.6(5) . .
C145 N5 C146 119.7(5) . .
C147 N5 C146 117.3(5) . .
N5 C146 H14J 109.5 . .
N5 C146 H14K 109.5 . .
H14J C146 H14K 109.5 . .
N5 C146 H14L 109.5 . .
H14J C146 H14L 109.5 . .
H14K C146 H14L 109.5 . .
N5 C147 H14M 109.5 . .
N5 C147 H14N 109.5 . .
H14M C147 H14N 109.5 . .
N5 C147 H14O 109.5 . .
H14M C147 H14O 109.5 . .
H14N C147 H14O 109.5 . .
O38 C148 N6 122.1(4) . .
O38 C148 H148 119.0 . .
N6 C148 H148 119.0 . .
C148 N6 C150 126.3(5) . .
C148 N6 C149 121.0(4) . .
C150 N6 C149 112.6(5) . .
N6 C149 H14G 109.5 . .
N6 C149 H14H 109.5 . .
H14G C149 H14H 109.5 . .
N6 C149 H14I 109.5 . .
H14G C149 H14I 109.5 . .
H14H C149 H14I 109.5 . .
N6 C150 H15G 109.5 . .
N6 C150 H15H 109.5 . .
H15G C150 H15H 109.5 . .
N6 C150 H15I 109.5 . .
H15G C150 H15I 109.5 . .
H15H C150 H15I 109.5 . .
O41 C157 N9 124.9(14) . .
O41 C157 H157 117.5 . .
N9 C157 H157 117.6 . .
C157 N9 C158 124.8(13) . .
C157 N9 C159 121.0(14) . .
C158 N9 C159 114.0(12) . .
N9 C158 H15A 109.4 . .
N9 C158 H15B 109.5 . .
H15A C158 H15B 109.5 . .
N9 C158 H15C 109.6 . .
H15A C158 H15C 109.5 . .
H15B C158 H15C 109.5 . .
N9 C159 H15D 109.5 . .
N9 C159 H15E 109.6 . .
H15D C159 H15E 109.5 . .
N9 C159 H15F 109.3 . .
H15D C159 H15F 109.5 . .
H15E C159 H15F 109.5 . .
O43 C163 N11 120.8(13) . .
O43 C163 H163 119.6 . .
N11 C163 H163 119.6 . .
C163 N11 C165 120.9(10) . .
C163 N11 C164 125.0(12) . .
C165 N11 C164 113.9(11) . .
N11 C164 H16G 109.5 . .
N11 C164 H16H 109.5 . .
H16G C164 H16H 109.5 . .
N11 C164 H16I 109.5 . .
H16G C164 H16I 109.5 . .
H16H C164 H16I 109.5 . .
N11 C165 H16J 109.5 . .
N11 C165 H16K 109.5 . .
H16J C165 H16K 109.5 . .
N11 C165 H16L 109.5 . .
H16J C165 H16L 109.5 . .
H16K C165 H16L 109.5 . .
O44 C166 N12 119.2(14) . .
O44 C166 H166 120.4 . .
N12 C166 H166 120.4 . .
C166 N12 C168 125.7(18) . .
C166 N12 C167 116.3(15) . .
C168 N12 C167 117.3(16) . .
N12 C167 H16A 109.5 . .
N12 C167 H16B 109.5 . .
H16A C167 H16B 109.5 . .
N12 C167 H16C 109.5 . .
H16A C167 H16C 109.5 . .
H16B C167 H16C 109.5 . .
N12 C168 H16D 109.5 . .
N12 C168 H16E 109.5 . .
H16D C168 H16E 109.5 . .
N12 C168 H16F 109.5 . .
H16D C168 H16F 109.5 . .
H16E C168 H16F 109.5 . .
O45 C169 N13 125(2) . .
O45 C169 H169 117.5 . .
N13 C169 H169 117.5 . .
C169 N13 C171 122.9(18) . .
C169 N13 C170 126.9(18) . .
C171 N13 C170 110.2(17) . .
N13 C170 H17J 109.5 . .
N13 C170 H17K 109.5 . .
H17J C170 H17K 109.5 . .
N13 C170 H17L 109.5 . .
H17J C170 H17L 109.5 . .
H17K C170 H17L 109.5 . .
N13 C171 H17M 109.5 . .
N13 C171 H17N 109.5 . .
H17M C171 H17N 109.5 . .
N13 C171 H17O 109.5 . .
H17M C171 H17O 109.5 . .
H17N C171 H17O 109.5 . .
O46 C172 N14 119.6(18) . .
O46 C172 H172 120.2 . .
N14 C172 H172 120.2 . .
C172 N14 C174 118.3(15) . .
C172 N14 C173 128.7(16) . .
C174 N14 C173 110.3(15) . .
N14 C173 H17D 109.5 . .
N14 C173 H17E 109.5 . .
H17D C173 H17E 109.5 . .
N14 C173 H17F 109.5 . .
H17D C173 H17F 109.5 . .
H17E C173 H17F 109.5 . .
N14 C174 H17G 109.5 . .
N14 C174 H17H 109.5 . .
H17G C174 H17H 109.5 . .
N14 C174 H17I 109.5 . .
H17G C174 H17I 109.5 . .
H17H C174 H17I 109.5 . .
O47 C175 N15 140(3) . .
C175 N15 C177 126(2) . .
C175 N15 C176 119.8(19) . .
C177 N15 C176 108.7(18) . .
N15 C176 H17P 109.5 . .
N15 C176 H17Q 109.5 . .
H17P C176 H17Q 109.5 . .
N15 C176 H17R 109.4 . .
H17P C176 H17R 109.5 . .
H17Q C176 H17R 109.5 . .
N15 C177 H17S 109.4 . .
N15 C177 H17T 109.5 . .
H17S C177 H17T 109.5 . .
N15 C177 H17U 109.5 . .
H17S C177 H17U 109.5 . .
H17T C177 H17U 109.5 . .
O48 C178 N16 124.2(8) . .
O48 C178 H178 117.9 . .
N16 C178 H178 117.9 . .
C178 N16 C180 118.8(9) . .
C178 N16 C179 126.5(8) . .
C180 N16 C179 114.3(7) . .
N16 C179 H17A 109.5 . .
N16 C179 H17B 109.5 . .
H17A C179 H17B 109.5 . .
N16 C179 H17C 109.5 . .
H17A C179 H17C 109.5 . .
H17B C179 H17C 109.5 . .
N16 C180 H18T 109.5 . .
N16 C180 H18U 109.5 . .
H18T C180 H18U 109.5 . .
N16 C180 H18V 109.5 . .
H18T C180 H18V 109.5 . .
H18U C180 H18V 109.5 . .
O49 C181 N17 122.4(9) . .
O49 C181 H181 118.8 . .
N17 C181 H181 118.8 . .
C181 N17 C182 125.2(8) . .
N17 C182 H18N 109.5 . .
N17 C182 H18O 109.5 . .
H18N C182 H18O 109.5 . .
N17 C182 H18P 109.5 . .
H18N C182 H18P 109.5 . .
H18O C182 H18P 109.5 . .
O50 C184 N18 123.6(10) . .
O50 C184 H184 118.2 . .
N18 C184 H184 118.2 . .
C184 N18 C186 124.3(9) . .
C184 N18 C185 121.6(8) . .
C186 N18 C185 114.1(8) . .
N18 C185 H18H 109.5 . .
N18 C185 H18I 109.5 . .
H18H C185 H18I 109.5 . .
N18 C185 H18J 109.5 . .
H18H C185 H18J 109.5 . .
H18I C185 H18J 109.5 . .
N18 C186 H18K 109.5 . .
N18 C186 H18L 109.5 . .
H18K C186 H18L 109.5 . .
N18 C186 H18M 109.5 . .
H18K C186 H18M 109.5 . .
H18L C186 H18M 109.5 . .
Zn8 O29B H29A 109.5 . .
Zn8 O29B H29B 109.1 . .
H29A O29B H29B 109.4 . .
Zn8 O29A H29C 110.4 . .
Zn8 O29A H29D 109.6 . .
H29C O29A H29D 108.7 . .
O52 C190 N20 126.6(19) . .
O52 C190 H1G 116.7 . .
N20 C190 H1G 116.7 . .
C191 N20 C190 118.2(14) . .
C191 N20 C192 121.6(15) . .
C190 N20 C192 120.0(13) . .
N20 C191 H1HA 109.5 . .
N20 C191 H1HB 109.5 . .
H1HA C191 H1HB 109.5 . .
N20 C191 H1HC 109.5 . .
H1HA C191 H1HC 109.5 . .
H1HB C191 H1HC 109.5 . .
N20 C192 H1IA 109.5 . .
N20 C192 H1IB 109.5 . .
H1IA C192 H1IB 109.5 . .
N20 C192 H1IC 109.5 . .
H1IA C192 H1IC 109.5 . .
H1IB C192 H1IC 109.5 . .
O40 C154 N8 126.0 . .
O40 C154 H1M 117.0 . .
N8 C154 H1M 117.0 . .
C154 N8 C156 121.8 . .
C154 N8 C155 120.5 . .
C156 N8 C155 117.7 . .
N8 C155 H1NA 109.5 . .
N8 C155 H1NB 109.5 . .
H1NA C155 H1NB 109.5 . .
N8 C155 H1NC 109.5 . .
H1NA C155 H1NC 109.5 . .
H1NB C155 H1NC 109.5 . .
N8 C156 H1OA 109.5 . .
N8 C156 H1OB 109.5 . .
H1OA C156 H1OB 109.5 . .
N8 C156 H1OC 109.5 . .
H1OA C156 H1OC 109.5 . .
H1OB C156 H1OC 109.5 . .
O42 C160 N10 126.0 . .
O42 C160 H1A 117.0 . .
N10 C160 H1A 117.0 . .
C160 N10 C162 121.8 . .
C160 N10 C161 120.5 . .
C162 N10 C161 117.7 . .
N10 C162 H1CA 109.5 . .
N10 C162 H1CB 109.5 . .
H1CA C162 H1CB 109.5 . .
N10 C162 H1CC 109.5 . .
H1CA C162 H1CC 109.5 . .
H1CB C162 H1CC 109.5 . .
O39 C151 N7 125.9 . .
O39 C151 H1D 117.0 . .
N7 C151 H1D 117.0 . .
C151 N7 C153 121.8 . .
C151 N7 C152 120.6 . .
C153 N7 C152 117.7 . .
N7 C152 H1EA 109.5 . .
N7 C152 H1EB 109.5 . .
H1EA C152 H1EB 109.5 . .
N7 C152 H1EC 109.5 . .
H1EA C152 H1EC 109.5 . .
H1EB C152 H1EC 109.5 . .
N7 C153 H1FA 109.5 . .
N7 C153 H1FB 109.5 . .
H1FA C153 H1FB 109.5 . .
N7 C153 H1FC 109.5 . .
H1FA C153 H1FC 109.5 . .
H1FB C153 H1FC 109.5 . .

loop_
_geom_bond_atom_site_label_1
_geom_bond_atom_site_label_2
_geom_bond_distance
_geom_bond_site_symmetry_2
C1 C2 1.395(8) .
C1 C6 1.398(7) .
C1 H1 0.9500 .
C2 C3 1.369(8) .
C2 H2 0.9500 .
C3 C4 1.397(8) .
C3 H3 0.9500 .
C4 C5 1.408(6) .
C4 H4 0.9500 .
C5 C6 1.410(5) .
C5 C8 1.505(6) .
C6 C7 1.512(6) .
C7 C9 1.509(7) .
C7 C15 1.515(5) .
C7 H7 1.0000 .
C8 C16 1.520(5) .
C8 C14 1.540(7) .
C8 H8 1.0000 .
C9 C10 1.386(7) .
C9 C14 1.405(6) .
C10 C11 1.364(8) .
C10 H10 0.9500 .
C11 C12 1.400(8) .
C11 H11 0.9500 .
C12 C13 1.416(8) .
C12 H12 0.9500 .
C13 C14 1.352(7) .
C13 H13 0.9500 .
C15 C20 1.381(4) .
C15 C16 1.404(4) .
C16 C17 1.379(5) .
C17 C18 1.384(4) .
C17 C22 1.484(4) .
C18 C19 1.371(5) .
C18 H18 0.9500 .
C19 C20 1.397(5) .
C19 H19 0.9500 .
C20 C21 1.497(4) .
C21 O2 1.230(4) .
C21 O1 1.258(4) .
C22 O4 1.244(4) .
C22 O3 1.269(4) .
C23 C24 1.372(5) .
C23 C28 1.382(5) .
C23 C29 1.514(5) .
C24 C25 1.373(6) .
C24 H24 0.9500 .
C25 C26 1.390(6) .
C25 H25 0.9500 .
C26 C27 1.377(6) .
C26 H26 0.9500 .
C27 C28 1.371(5) .
C27 H27 0.9500 .
C28 C30 1.521(5) .
C29 C31 1.520(5) .
C29 C37 1.546(5) .
C29 H29 1.0000 .
C30 C32 1.507(6) .
C30 C38 1.521(5) .
C30 H30 1.0000 .
C31 C32 1.389(5) .
C31 C36 1.390(6) .
C32 C33 1.392(5) .
C33 C34 1.386(7) .
C33 H33 0.9500 .
C34 C35 1.379(7) .
C34 H34 0.9500 .
C35 C36 1.402(6) .
C35 H35 0.9500 .
C36 H36 0.9500 .
C37 C42 1.380(5) .
C37 C38 1.400(5) .
C38 C39 1.398(5) .
C39 C40 1.385(6) .
C39 C44 1.501(6) .
C40 C41 1.375(6) .
C40 H40 0.9500 .
C41 C42 1.397(5) .
C41 H41 0.9500 .
C42 C43 1.494(5) .
C43 O10 1.241(4) .
C43 O9 1.263(4) .
C44 O16 1.216(5) .
C44 O17 1.277(5) .
C45 C46 1.374(6) .
C45 C50 1.391(5) .
C45 C51 1.514(5) .
C46 C47 1.374(6) .
C46 H46 0.9500 .
C47 C48 1.380(7) .
C47 H47 0.9500 .
C48 C49 1.359(7) .
C48 H48 0.9500 .
C49 C50 1.373(6) .
C49 H49 0.9500 .
C50 C52 1.507(5) .
C51 C53 1.508(6) .
C51 C59 1.535(5) .
C51 H51 1.0000 .
C52 C60 1.531(5) .
C52 C58 1.534(5) .
C52 H52 1.0000 .
C53 C58 1.386(5) .
C53 C54 1.392(6) .
C54 C55 1.398(7) .
C54 H54 0.9500 .
C55 C56 1.370(7) .
C55 H55 0.9500 .
C56 C57 1.412(7) .
C56 H56 0.9500 .
C57 C58 1.372(6) .
C57 H57 0.9500 .
C59 C64 1.382(5) .
C59 C60 1.401(4) .
C60 C61 1.400(4) .
C61 C62 1.406(4) .
C61 C66 1.486(4) .
C62 C63 1.366(4) .
C62 H62 0.9500 .
C63 C64 1.417(5) .
C63 H63 0.9500 .
C64 C65 1.491(4) .
C65 O13 1.248(5) .
C65 O12 1.272(5) .
C66 O14 1.239(4) .
C66 O15 1.249(4) .
C67 C68 1.385(5) .
C67 C72 1.414(5) .
C67 C73 1.516(5) .
C68 C69 1.394(6) .
C68 H68 0.9500 .
C69 C70 1.372(6) .
C69 H69 0.9500 .
C70 C71 1.399(5) .
C70 H70 0.9500 .
C71 C72 1.393(5) .
C71 H71 0.9500 .
C72 C74 1.515(5) .
C73 C82 1.521(4) .
C73 C75 1.532(5) .
C73 H73 1.0000 .
C74 C76 1.512(5) .
C74 C83 1.527(4) .
C74 H74 1.0000 .
C75 C80 1.359(5) .
C75 C76 1.403(5) .
C76 C77 1.404(5) .
C77 C78 1.366(6) .
C77 H77 0.9500 .
C78 C79 1.391(7) .
C78 H78 0.9500 .
C79 C80 1.415(6) .
C79 H79 0.9500 .
C80 H80 0.9500 .
C81 C86 1.382(5) .
C81 C82 1.396(4) .
C81 C87 1.503(5) .
C82 C83 1.399(4) .
C83 C84 1.365(4) .
C84 C85 1.392(4) .
C84 C88 1.500(5) .
C85 C86 1.393(5) .
C85 H85 0.9500 .
C86 H86 0.9500 .
C87 O21 1.237(4) .
C87 O20 1.279(4) .
C88 O6 1.232(4) .
C88 O32 1.268(4) 2_565
C89 C90 1.378(5) .
C89 C94 1.404(5) 1_666
C89 C95 1.522(4) .
C90 C91 1.399(5) .
C90 H90 0.9500 .
C91 C92 1.379(5) .
C91 H91 0.9500 .
C92 C93 1.395(5) .
C92 H92 0.9500 .
C93 C94 1.387(5) 1_666
C93 H93 0.9500 .
C94 C93 1.387(5) 1_444
C94 C89 1.404(5) 1_444
C94 C96 1.536(4) .
C95 C103 1.515(4) .
C95 C97 1.517(6) .
C95 H95 1.0000 .
C96 C102 1.495(5) .
C96 C104 1.549(5) .
C96 H96 1.0000 .
C97 C98 1.372(6) .
C97 C102 1.381(6) 1_666
C98 C99 1.400(9) .
C98 H98 0.9500 .
C99 C100 1.386(10) .
C99 H99 0.9500 .
C100 C101 1.379(8) .
C100 H100 0.9500 .
C101 C102 1.387(6) 1_666
C101 H101 0.9500 .
C102 C97 1.381(6) 1_444
C102 C101 1.387(6) 1_444
C103 C108 1.395(5) .
C103 C104 1.420(4) 1_666
C104 C105 1.373(4) .
C104 C103 1.420(4) 1_444
C105 C106 1.402(5) .
C105 C110 1.513(4) .
C106 C107 1.388(4) .
C106 H106 0.9500 .
C107 C108 1.397(4) 1_444
C107 H107 0.9500 .
C108 C107 1.398(4) 1_666
C108 C109 1.514(4) .
C109 O23 1.249(4) .
C109 O24 1.251(4) 2_676
C110 O19 1.241(4) .
C110 O22 1.257(4) 2_475
C111 C116 1.396(5) .
C111 C112 1.398(6) .
C111 C117 1.533(5) .
C112 C113 1.383(6) .
C112 H112 0.9500 .
C113 C114 1.372(7) .
C113 H113 0.9500 .
C114 C115 1.414(7) .
C114 H114 0.9500 .
C115 C116 1.380(5) .
C115 H115 0.9500 .
C116 C118 1.538(6) .
C117 C119 1.495(6) .
C117 C125 1.535(5) .
C117 H117 1.0000 .
C118 C120 1.499(5) .
C118 C126 1.520(5) .
C118 H118 1.0000 .
C119 C124 1.376(6) .
C119 C120 1.399(6) .
C120 C121 1.381(6) .
C121 C122 1.356(7) .
C121 H121 0.9500 .
C122 C123 1.374(9) .
C122 H122 0.9500 .
C123 C124 1.373(8) .
C123 H123 0.9500 .
C124 H124 0.9500 .
C125 C130 1.372(5) .
C125 C126 1.418(5) .
C126 C127 1.386(5) .
C127 C128 1.408(5) .
C127 C132 1.491(4) .
C128 C129 1.374(5) .
C128 H128 0.9500 .
C129 C130 1.406(5) .
C129 H129 0.9500 .
C130 C131 1.498(5) .
C131 O30 1.247(4) .
C131 O31 1.275(4) .
C132 O27 1.259(4) .
C132 O25 1.275(4) .
C136 O34 1.189(6) .
C136 N2 1.339(6) .
C136 H136 0.9500 .
C138 N2 1.460(9) .
C138 H13A 0.9800 .
C138 H13B 0.9800 .
C138 H13C 0.9800 .
C137 N2 1.382(7) .
C137 H13D 0.9800 .
C137 H13E 0.9800 .
C137 H13F 0.9800 .
C133 O33 1.205(5) .
C133 N1 1.325(6) .
C133 H133 0.9500 .
C134 N1 1.411(7) .
C134 H13G 0.9800 .
C134 H13H 0.9800 .
C134 H13I 0.9800 .
C135 N1 1.474(7) .
C135 H13J 0.9800 .
C135 H13K 0.9800 .
C135 H13L 0.9800 .
O1 Zn1 1.954(2) .
O2 Zn2 2.058(2) .
O3 Zn4 1.966(2) .
O4 Zn3 2.069(2) .
O5 Zn1 1.903(2) .
O5 Zn2 2.055(2) 2_565
O5 Zn2 2.126(2) .
O5 H5 1.08(7) .
O6 Zn2 2.069(2) .
O7 Zn2 2.099(2) .
O7 H7A 0.9034 .
O7 H7B 0.9030 .
O8 Zn4 1.963(2) .
O8 Zn3 2.090(2) .
O8 Zn3 2.106(2) 2_576
O8 H8A 1.0000 .
O9 Zn4 1.924(3) .
O10 Zn3 2.104(2) .
O11 Zn3 2.049(2) .
O11 H11A 0.8827 .
O11 H11B 0.8830 .
O12 Zn4 1.910(2) .
O14 Zn5 1.977(2) .
O15 Zn6 1.975(2) .
O17 Zn7 1.891(3) .
O18 Zn6 1.917(2) 2_475
O18 Zn5 2.034(2) 2_475
O18 Zn5 2.123(2) .
O18 H18A 0.82(7) .
O19 Zn5 1.970(2) .
O20 Zn6 1.924(2) 1_545
O22 C110 1.257(4) 2_475
O22 Zn6 1.976(2) .
O23 Zn7 1.956(2) .
O24 C109 1.251(4) 2_676
O24 Zn8 2.074(2) .
O26 Zn7 1.934(3) .
O26 Zn8 2.069(3) 2_676
O26 Zn8 2.085(2) 1_565
O26 H26A 0.86(7) .
O25 Zn7 1.957(2) 1_545
O27 Zn8 1.996(2) .
O28 Zn8 2.304(8) .
O28 H28A 0.9789 .
O28 H28B 0.9808 .
O31 Zn1 1.929(2) .
O32 C88 1.268(4) 2_565
O32 Zn1 1.945(2) .
O34 Zn5 2.099(3) .
O33 Zn2 2.124(2) .
Zn2 O5 2.055(2) 2_565
Zn2 Zn2 3.1498(8) 2_565
Zn3 O8 2.106(2) 2_576
Zn3 O35 2.131(3) .
Zn5 O18 2.034(2) 2_475
Zn5 Zn6 3.1334(7) .
Zn6 O18 1.917(2) 2_475
Zn6 O20 1.924(2) 1_565
Zn7 O25 1.957(2) 1_565
Zn8 O29A 1.846(6) .
Zn8 O26 2.069(3) 2_676
Zn8 O26 2.085(2) 1_545
Zn8 O29B 2.200(5) .
Zn8 Zn8 3.1389(11) 2_666
C139 O35 1.234(4) .
C139 N3 1.328(5) .
C139 H139 0.9500 .
C140 N3 1.441(8) .
C140 H14A 0.9800 .
C140 H14B 0.9800 .
C140 H14C 0.9800 .
C141 N3 1.470(6) .
C141 H14D 0.9800 .
C141 H14E 0.9800 .
C141 H14F 0.9800 .
O36 C142 1.238(9) .
C142 N4 1.338(9) .
C142 H142 0.9500 .
N4 C144 1.432(8) .
N4 C143 1.445(8) .
C143 H14P 0.9800 .
C143 H14Q 0.9800 .
C143 H14R 0.9800 .
C144 H14S 0.9800 .
C144 H14T 0.9800 .
C144 H14U 0.9800 .
O37 C145 1.222(5) .
C145 N5 1.307(6) .
C145 H145 0.9500 .
N5 C147 1.425(7) .
N5 C146 1.433(7) .
C146 H14J 0.9800 .
C146 H14K 0.9800 .
C146 H14L 0.9800 .
C147 H14M 0.9800 .
C147 H14N 0.9800 .
C147 H14O 0.9800 .
O38 C148 1.281(6) .
C148 N6 1.290(6) .
C148 H148 0.9500 .
N6 C150 1.427(6) .
N6 C149 1.467(6) .
C149 H14G 0.9800 .
C149 H14H 0.9800 .
C149 H14I 0.9800 .
C150 H15G 0.9800 .
C150 H15H 0.9800 .
C150 H15I 0.9800 .
O41 C157 1.175(12) .
C157 N9 1.326(11) .
C157 H157 0.9500 .
N9 C158 1.410(12) .
N9 C159 1.419(13) .
C158 H15A 0.9800 .
C158 H15B 0.9800 .
C158 H15C 0.9800 .
C159 H15D 0.9800 .
C159 H15E 0.9800 .
C159 H15F 0.9800 .
O43 C163 1.198(11) .
C163 N11 1.335(11) .
C163 H163 0.9500 .
N11 C165 1.419(10) .
N11 C164 1.450(12) .
C164 H16G 0.9800 .
C164 H16H 0.9800 .
C164 H16I 0.9800 .
C165 H16J 0.9800 .
C165 H16K 0.9800 .
C165 H16L 0.9800 .
O44 C166 1.218(13) .
C166 N12 1.349(13) .
C166 H166 0.9500 .
N12 C168 1.428(13) .
N12 C167 1.462(14) .
C167 H16A 0.9800 .
C167 H16B 0.9800 .
C167 H16C 0.9800 .
C168 H16D 0.9800 .
C168 H16E 0.9800 .
C168 H16F 0.9800 .
O45 C169 1.239(14) .
C169 N13 1.326(13) .
C169 H169 0.9500 .
N13 C171 1.401(14) .
N13 C170 1.408(14) .
C170 H17J 0.9800 .
C170 H17K 0.9800 .
C170 H17L 0.9800 .
C171 H17M 0.9800 .
C171 H17N 0.9800 .
C171 H17O 0.9800 .
O46 C172 1.231(13) .
C172 N14 1.317(13) .
C172 H172 0.9500 .
N14 C174 1.400(12) .
N14 C173 1.440(13) .
C173 H17D 0.9800 .
C173 H17E 0.9800 .
C173 H17F 0.9800 .
C174 H17G 0.9800 .
C174 H17H 0.9800 .
C174 H17I 0.9800 .
O47 C175 1.218(14) .
C175 N15 1.318(14) .
N15 C177 1.394(14) .
N15 C176 1.493(14) .
C176 H17P 0.9800 .
C176 H17Q 0.9800 .
C176 H17R 0.9800 .
C177 H17S 0.9800 .
C177 H17T 0.9800 .
C177 H17U 0.9800 .
O48 C178 1.242(9) .
C178 N16 1.370(8) .
C178 H178 0.9500 .
N16 C180 1.425(10) .
N16 C179 1.494(10) .
C179 H17A 0.9800 .
C179 H17B 0.9800 .
C179 H17C 0.9800 .
C180 H18T 0.9800 .
C180 H18U 0.9800 .
C180 H18V 0.9800 .
O49 C181 1.218(11) .
C181 N17 1.341(11) .
C181 H181 0.9500 .
N17 C182 1.422(12) .
C182 H18N 0.9800 .
C182 H18O 0.9800 .
C182 H18P 0.9800 .
O50 C184 1.219(9) .
C184 N18 1.356(8) .
C184 H184 0.9500 .
N18 C186 1.395(8) .
N18 C185 1.470(8) .
C185 H18H 0.9800 .
C185 H18I 0.9800 .
C185 H18J 0.9800 .
C186 H18K 0.9800 .
C186 H18L 0.9800 .
C186 H18M 0.9800 .
O29B H29A 0.8711 .
O29B H29B 0.8712 .
O29A H29C 0.8814 .
O29A H29D 0.8807 .
O52 C190 1.192(16) .
C190 N20 1.40(2) .
C190 H1G 0.9500 .
N20 C191 1.378(17) .
N20 C192 1.42(2) .
C191 H1HA 0.9800 .
C191 H1HB 0.9800 .
C191 H1HC 0.9800 .
C192 H1IA 0.9800 .
C192 H1IB 0.9800 .
C192 H1IC 0.9800 .
O40 C154 1.2160 .
C154 N8 1.3631 .
C154 H1M 0.9500 .
N8 C156 1.4504 .
N8 C155 1.4531 .
C155 H1NA 0.9800 .
C155 H1NB 0.9800 .
C155 H1NC 0.9800 .
C156 H1OA 0.9800 .
C156 H1OB 0.9800 .
C156 H1OC 0.9800 .
O42 C160 1.2159 .
C160 N10 1.3624 .
C160 H1A 0.9500 .
N10 C162 1.4508 .
N10 C161 1.4525 .
C162 H1CA 0.9800 .
C162 H1CB 0.9800 .
C162 H1CC 0.9800 .
O39 C151 1.2168 .
C151 N7 1.3628 .
C151 H1D 0.9500 .
N7 C153 1.4506 .
N7 C152 1.4531 .
C152 H1EA 0.9800 .
C152 H1EB 0.9800 .
C152 H1EC 0.9800 .
C153 H1FA 0.9800 .
C153 H1FB 0.9800 .
C153 H1FC 0.9800 .

loop_
_geom_torsion_atom_site_label_1
_geom_torsion_atom_site_label_2
_geom_torsion_atom_site_label_3
_geom_torsion_atom_site_label_4
_geom_torsion
_geom_torsion_site_symmetry_1
_geom_torsion_site_symmetry_4
C6 C1 C2 C3 -1.1(11) . .
C1 C2 C3 C4 1.7(12) . .
C2 C3 C4 C5 -1.2(10) . .
C3 C4 C5 C6 0.2(8) . .
C3 C4 C5 C8 179.3(5) . .
C2 C1 C6 C5 0.0(9) . .
C2 C1 C6 C7 179.5(6) . .
C4 C5 C6 C1 0.5(7) . .
C8 C5 C6 C1 -178.8(5) . .
C4 C5 C6 C7 -179.1(4) . .
C8 C5 C6 C7 1.6(6) . .
C1 C6 C7 C9 -124.8(5) . .
C5 C6 C7 C9 54.7(5) . .
C1 C6 C7 C15 123.7(5) . .
C5 C6 C7 C15 -56.8(5) . .
C4 C5 C8 C16 -124.0(5) . .
C6 C5 C8 C16 55.3(5) . .
C4 C5 C8 C14 125.4(5) . .
C6 C5 C8 C14 -55.4(5) . .
C6 C7 C9 C10 126.4(5) . .
C15 C7 C9 C10 -121.7(5) . .
C6 C7 C9 C14 -55.0(4) . .
C15 C7 C9 C14 56.8(4) . .
C14 C9 C10 C11 0.8(8) . .
C7 C9 C10 C11 179.3(5) . .
C9 C10 C11 C12 0.8(9) . .
C10 C11 C12 C13 -2.3(10) . .
C11 C12 C13 C14 2.1(10) . .
C12 C13 C14 C9 -0.5(8) . .
C12 C13 C14 C8 179.8(5) . .
C10 C9 C14 C13 -1.0(7) . .
C7 C9 C14 C13 -179.6(4) . .
C10 C9 C14 C8 178.8(4) . .
C7 C9 C14 C8 0.1(5) . .
C5 C8 C14 C13 -125.4(5) . .
C16 C8 C14 C13 123.2(5) . .
C5 C8 C14 C9 54.9(4) . .
C16 C8 C14 C9 -56.5(5) . .
C9 C7 C15 C20 119.9(4) . .
C6 C7 C15 C20 -126.4(4) . .
C9 C7 C15 C16 -58.5(4) . .
C6 C7 C15 C16 55.2(5) . .
C20 C15 C16 C17 0.1(6) . .
C7 C15 C16 C17 178.6(4) . .
C20 C15 C16 C8 -177.2(4) . .
C7 C15 C16 C8 1.4(5) . .
C5 C8 C16 C17 126.0(4) . .
C14 C8 C16 C17 -122.1(4) . .
C5 C8 C16 C15 -56.9(4) . .
C14 C8 C16 C15 55.0(4) . .
C15 C16 C17 C18 -0.7(6) . .
C8 C16 C17 C18 176.2(4) . .
C15 C16 C17 C22 177.5(4) . .
C8 C16 C17 C22 -5.6(6) . .
C16 C17 C18 C19 1.5(6) . .
C22 C17 C18 C19 -176.8(3) . .
C17 C18 C19 C20 -1.7(6) . .
C16 C15 C20 C19 -0.2(6) . .
C7 C15 C20 C19 -178.6(4) . .
C16 C15 C20 C21 177.0(4) . .
C7 C15 C20 C21 -1.3(6) . .
C18 C19 C20 C15 1.0(6) . .
C18 C19 C20 C21 -176.4(3) . .
C15 C20 C21 O2 166.1(4) . .
C19 C20 C21 O2 -16.6(5) . .
C15 C20 C21 O1 -13.2(5) . .
C19 C20 C21 O1 164.1(3) . .
C16 C17 C22 O4 -28.8(6) . .
C18 C17 C22 O4 149.4(4) . .
C16 C17 C22 O3 153.1(4) . .
C18 C17 C22 O3 -28.6(5) . .
C28 C23 C24 C25 0.5(6) . .
C29 C23 C24 C25 178.9(4) . .
C23 C24 C25 C26 -1.3(7) . .
C24 C25 C26 C27 1.4(8) . .
C25 C26 C27 C28 -0.6(8) . .
C26 C27 C28 C23 -0.2(7) . .
C26 C27 C28 C30 -179.1(4) . .
C24 C23 C28 C27 0.2(6) . .
C29 C23 C28 C27 -178.4(4) . .
C24 C23 C28 C30 179.4(4) . .
C29 C23 C28 C30 0.7(5) . .
C24 C23 C29 C31 125.1(4) . .
C28 C23 C29 C31 -56.4(4) . .
C24 C23 C29 C37 -122.6(4) . .
C28 C23 C29 C37 55.9(4) . .
C27 C28 C30 C32 -126.0(5) . .
C23 C28 C30 C32 55.0(4) . .
C27 C28 C30 C38 120.2(5) . .
C23 C28 C30 C38 -58.8(4) . .
C23 C29 C31 C32 57.4(4) . .
C37 C29 C31 C32 -54.6(4) . .
C23 C29 C31 C36 -123.6(4) . .
C37 C29 C31 C36 124.4(4) . .
C36 C31 C32 C33 -2.2(5) . .
C29 C31 C32 C33 176.8(3) . .
C36 C31 C32 C30 179.1(3) . .
C29 C31 C32 C30 -1.8(4) . .
C38 C30 C32 C31 58.0(4) . .
C28 C30 C32 C31 -53.9(4) . .
C38 C30 C32 C33 -120.5(4) . .
C28 C30 C32 C33 127.6(4) . .
C31 C32 C33 C34 0.8(6) . .
C30 C32 C33 C34 179.2(4) . .
C32 C33 C34 C35 1.7(6) . .
C33 C34 C35 C36 -2.8(6) . .
C32 C31 C36 C35 1.2(6) . .
C29 C31 C36 C35 -177.7(4) . .
C34 C35 C36 C31 1.3(6) . .
C23 C29 C37 C42 125.9(4) . .
C31 C29 C37 C42 -121.7(4) . .
C23 C29 C37 C38 -55.3(4) . .
C31 C29 C37 C38 57.1(4) . .
C42 C37 C38 C39 0.6(6) . .
C29 C37 C38 C39 -178.2(4) . .
C42 C37 C38 C30 176.5(3) . .
C29 C37 C38 C30 -2.3(5) . .
C32 C30 C38 C39 120.7(4) . .
C28 C30 C38 C39 -125.9(4) . .
C32 C30 C38 C37 -54.9(4) . .
C28 C30 C38 C37 58.5(4) . .
C37 C38 C39 C40 -0.2(6) . .
C30 C38 C39 C40 -175.4(4) . .
C37 C38 C39 C44 -178.2(4) . .
C30 C38 C39 C44 6.6(7) . .
C38 C39 C40 C41 0.4(7) . .
C44 C39 C40 C41 178.6(4) . .
C39 C40 C41 C42 -1.2(8) . .
C38 C37 C42 C41 -1.4(6) . .
C29 C37 C42 C41 177.3(4) . .
C38 C37 C42 C43 -179.2(3) . .
C29 C37 C42 C43 -0.5(6) . .
C40 C41 C42 C37 1.6(7) . .
C40 C41 C42 C43 179.6(4) . .
C37 C42 C43 O10 -29.1(6) . .
C41 C42 C43 O10 153.1(4) . .
C37 C42 C43 O9 152.1(4) . .
C41 C42 C43 O9 -25.7(5) . .
C40 C39 C44 O16 -157.5(5) . .
C38 C39 C44 O16 20.5(7) . .
C40 C39 C44 O17 19.6(6) . .
C38 C39 C44 O17 -162.3(4) . .
C50 C45 C46 C47 2.3(7) . .
C51 C45 C46 C47 -179.9(5) . .
C45 C46 C47 C48 -2.6(9) . .
C46 C47 C48 C49 0.5(10) . .
C47 C48 C49 C50 1.8(9) . .
C48 C49 C50 C45 -2.0(7) . .
C48 C49 C50 C52 -179.5(5) . .
C46 C45 C50 C49 -0.1(7) . .
C51 C45 C50 C49 -178.1(4) . .
C46 C45 C50 C52 177.8(4) . .
C51 C45 C50 C52 -0.3(5) . .
C46 C45 C51 C53 125.5(4) . .
C50 C45 C51 C53 -56.6(4) . .
C46 C45 C51 C59 -121.1(4) . .
C50 C45 C51 C59 56.9(4) . .
C49 C50 C52 C60 120.1(5) . .
C45 C50 C52 C60 -57.6(4) . .
C49 C50 C52 C58 -127.3(5) . .
C45 C50 C52 C58 55.0(4) . .
C45 C51 C53 C58 55.6(4) . .
C59 C51 C53 C58 -55.3(4) . .
C45 C51 C53 C54 -122.8(4) . .
C59 C51 C53 C54 126.4(4) . .
C58 C53 C54 C55 -0.4(6) . .
C51 C53 C54 C55 177.8(4) . .
C53 C54 C55 C56 0.3(7) . .
C54 C55 C56 C57 1.1(8) . .
C55 C56 C57 C58 -2.2(7) . .
C56 C57 C58 C53 2.0(6) . .
C56 C57 C58 C52 -177.0(4) . .
C54 C53 C58 C57 -0.7(6) . .
C51 C53 C58 C57 -179.2(3) . .
C54 C53 C58 C52 178.4(3) . .
C51 C53 C58 C52 -0.1(4) . .
C50 C52 C58 C57 123.0(4) . .
C60 C52 C58 C57 -125.9(4) . .
C50 C52 C58 C53 -56.0(4) . .
C60 C52 C58 C53 55.1(4) . .
C53 C51 C59 C64 -126.6(4) . .
C45 C51 C59 C64 121.2(4) . .
C53 C51 C59 C60 56.6(4) . .
C45 C51 C59 C60 -55.6(4) . .
C64 C59 C60 C61 0.9(5) . .
C51 C59 C60 C61 178.0(3) . .
C64 C59 C60 C52 -177.9(3) . .
C51 C59 C60 C52 -0.9(4) . .
C50 C52 C60 C61 -120.7(4) . .
C58 C52 C60 C61 128.1(4) . .
C50 C52 C60 C59 58.1(4) . .
C58 C52 C60 C59 -53.2(4) . .
C59 C60 C61 C62 0.3(5) . .
C52 C60 C61 C62 179.0(3) . .
C59 C60 C61 C66 179.3(3) . .
C52 C60 C61 C66 -2.0(5) . .
C60 C61 C62 C63 -3.0(5) . .
C66 C61 C62 C63 178.1(3) . .
C61 C62 C63 C64 4.3(5) . .
C60 C59 C64 C63 0.3(5) . .
C51 C59 C64 C63 -176.3(3) . .
C60 C59 C64 C65 179.1(3) . .
C51 C59 C64 C65 2.5(6) . .
C62 C63 C64 C59 -2.9(5) . .
C62 C63 C64 C65 178.2(3) . .
C59 C64 C65 O13 52.0(5) . .
C63 C64 C65 O13 -129.2(4) . .
C59 C64 C65 O12 -127.8(4) . .
C63 C64 C65 O12 51.0(5) . .
C60 C61 C66 O14 -143.3(3) . .
C62 C61 C66 O14 35.6(5) . .
C60 C61 C66 O15 37.2(5) . .
C62 C61 C66 O15 -143.8(3) . .
C72 C67 C68 C69 -1.5(5) . .
C73 C67 C68 C69 -179.5(3) . .
C67 C68 C69 C70 0.3(5) . .
C68 C69 C70 C71 0.6(6) . .
C69 C70 C71 C72 -0.1(5) . .
C70 C71 C72 C67 -1.1(5) . .
C70 C71 C72 C74 178.1(3) . .
C68 C67 C72 C71 2.0(5) . .
C73 C67 C72 C71 -179.7(3) . .
C68 C67 C72 C74 -177.3(3) . .
C73 C67 C72 C74 1.0(4) . .
C68 C67 C73 C82 -125.8(4) . .
C72 C67 C73 C82 56.0(4) . .
C68 C67 C73 C75 123.0(4) . .
C72 C67 C73 C75 -55.2(3) . .
C71 C72 C74 C76 -123.6(3) . .
C67 C72 C74 C76 55.6(3) . .
C71 C72 C74 C83 125.7(3) . .
C67 C72 C74 C83 -55.1(3) . .
C67 C73 C75 C80 -123.7(4) . .
C82 C73 C75 C80 124.4(4) . .
C67 C73 C75 C76 55.3(3) . .
C82 C73 C75 C76 -56.7(3) . .
C80 C75 C76 C77 -0.7(5) . .
C73 C75 C76 C77 -179.7(3) . .
C80 C75 C76 C74 179.9(3) . .
C73 C75 C76 C74 0.9(4) . .
C72 C74 C76 C75 -55.7(3) . .
C83 C74 C76 C75 55.5(3) . .
C72 C74 C76 C77 124.9(3) . .
C83 C74 C76 C77 -123.9(3) . .
C75 C76 C77 C78 1.9(5) . .
C74 C76 C77 C78 -178.8(3) . .
C76 C77 C78 C79 -1.7(6) . .
C77 C78 C79 C80 0.3(6) . .
C76 C75 C80 C79 -0.8(5) . .
C73 C75 C80 C79 178.1(3) . .
C78 C79 C80 C75 1.0(6) . .
C86 C81 C82 C83 1.6(5) . .
C87 C81 C82 C83 -178.0(3) . .
C86 C81 C82 C73 178.2(3) . .
C87 C81 C82 C73 -1.5(6) . .
C67 C73 C82 C81 124.7(4) . .
C75 C73 C82 C81 -123.5(4) . .
C67 C73 C82 C83 -58.5(4) . .
C75 C73 C82 C83 53.2(4) . .
C81 C82 C83 C84 -1.0(5) . .
C73 C82 C83 C84 -178.0(3) . .
C81 C82 C83 C74 -179.9(3) . .
C73 C82 C83 C74 3.1(4) . .
C76 C74 C83 C84 122.1(3) . .
C72 C74 C83 C84 -126.0(3) . .
C76 C74 C83 C82 -59.1(4) . .
C72 C74 C83 C82 52.8(4) . .
C82 C83 C84 C85 -1.1(5) . .
C74 C83 C84 C85 177.6(3) . .
C82 C83 C84 C88 174.6(3) . .
C74 C83 C84 C88 -6.6(5) . .
C83 C84 C85 C86 2.6(5) . .
C88 C84 C85 C86 -173.2(3) . .
C82 C81 C86 C85 -0.2(6) . .
C87 C81 C86 C85 179.5(3) . .
C84 C85 C86 C81 -1.9(6) . .
C86 C81 C87 O21 149.3(4) . .
C82 C81 C87 O21 -31.1(5) . .
C86 C81 C87 O20 -30.7(5) . .
C82 C81 C87 O20 149.0(3) . .
C83 C84 C88 O6 137.7(3) . .
C85 C84 C88 O6 -46.6(4) . .
C83 C84 C88 O32 -42.8(5) . 2_565
C85 C84 C88 O32 132.9(3) . 2_565
C94 C89 C90 C91 1.7(5) 1_666 .
C95 C89 C90 C91 -177.6(3) . .
C89 C90 C91 C92 -2.5(6) . .
C90 C91 C92 C93 1.9(6) . .
C91 C92 C93 C94 -0.5(6) . 1_666
C90 C89 C95 C103 -123.5(4) . .
C94 C89 C95 C103 57.2(4) 1_666 .
C90 C89 C95 C97 124.1(4) . .
C94 C89 C95 C97 -55.3(4) 1_666 .
C93 C94 C96 C102 -122.6(4) 1_444 .
C89 C94 C96 C102 55.9(4) 1_444 .
C93 C94 C96 C104 125.6(4) 1_444 .
C89 C94 C96 C104 -55.9(4) 1_444 .
C103 C95 C97 C98 125.5(4) . .
C89 C95 C97 C98 -122.5(4) . .
C103 C95 C97 C102 -56.7(4) . 1_666
C89 C95 C97 C102 55.3(4) . 1_666
C102 C97 C98 C99 -1.6(6) 1_666 .
C95 C97 C98 C99 176.1(4) . .
C97 C98 C99 C100 0.1(8) . .
C98 C99 C100 C101 1.5(9) . .
C99 C100 C101 C102 -1.7(8) . 1_666
C94 C96 C102 C97 -56.9(4) . 1_444
C104 C96 C102 C97 53.5(4) . 1_444
C94 C96 C102 C101 120.8(4) . 1_444
C104 C96 C102 C101 -128.8(4) . 1_444
C97 C95 C103 C108 -130.3(3) . .
C89 C95 C103 C108 118.8(3) . .
C97 C95 C103 C104 54.1(3) . 1_666
C89 C95 C103 C104 -56.8(4) . 1_666
C102 C96 C104 C105 128.6(4) . .
C94 C96 C104 C105 -121.2(3) . .
C102 C96 C104 C103 -54.6(4) . 1_444
C94 C96 C104 C103 55.7(3) . 1_444
C103 C104 C105 C106 -3.6(5) 1_444 .
C96 C104 C105 C106 173.1(3) . .
C103 C104 C105 C110 175.6(3) 1_444 .
C96 C104 C105 C110 -7.7(5) . .
C104 C105 C106 C107 2.6(5) . .
C110 C105 C106 C107 -176.6(3) . .
C105 C106 C107 C108 0.6(5) . 1_444
C104 C103 C108 C107 1.7(5) 1_666 1_666
C95 C103 C108 C107 -173.6(3) . 1_666
C104 C103 C108 C109 -178.5(3) 1_666 .
C95 C103 C108 C109 6.2(5) . .
C103 C108 C109 O23 39.7(4) . .
C107 C108 C109 O23 -140.5(3) 1_666 .
C103 C108 C109 O24 -141.7(3) . 2_676
C107 C108 C109 O24 38.2(4) 1_666 2_676
C104 C105 C110 O19 154.3(3) . .
C106 C105 C110 O19 -26.6(4) . .
C104 C105 C110 O22 -27.6(5) . 2_475
C106 C105 C110 O22 151.5(3) . 2_475
C116 C111 C112 C113 0.1(6) . .
C117 C111 C112 C113 179.6(4) . .
C111 C112 C113 C114 -0.3(6) . .
C112 C113 C114 C115 0.4(7) . .
C113 C114 C115 C116 -0.4(7) . .
C114 C115 C116 C111 0.2(6) . .
C114 C115 C116 C118 179.6(4) . .
C112 C111 C116 C115 -0.1(5) . .
C117 C111 C116 C115 -179.7(3) . .
C112 C111 C116 C118 -179.5(3) . .
C117 C111 C116 C118 0.9(4) . .
C116 C111 C117 C119 -55.8(4) . .
C112 C111 C117 C119 124.7(4) . .
C116 C111 C117 C125 56.4(4) . .
C112 C111 C117 C125 -123.1(4) . .
C115 C116 C118 C120 -124.3(4) . .
C111 C116 C118 C120 55.1(4) . .
C115 C116 C118 C126 123.3(4) . .
C111 C116 C118 C126 -57.3(4) . .
C111 C117 C119 C124 -123.6(5) . .
C125 C117 C119 C124 124.0(5) . .
C111 C117 C119 C120 56.8(4) . .
C125 C117 C119 C120 -55.6(4) . .
C124 C119 C120 C121 0.4(7) . .
C117 C119 C120 C121 180.0(4) . .
C124 C119 C120 C118 179.8(4) . .
C117 C119 C120 C118 -0.5(5) . .
C126 C118 C120 C121 -122.8(5) . .
C116 C118 C120 C121 124.6(5) . .
C126 C118 C120 C119 57.8(4) . .
C116 C118 C120 C119 -54.8(4) . .
C119 C120 C121 C122 0.2(8) . .
C118 C120 C121 C122 -179.2(5) . .
C120 C121 C122 C123 0.3(9) . .
C121 C122 C123 C124 -1.3(10) . .
C122 C123 C124 C119 1.8(9) . .
C120 C119 C124 C123 -1.3(7) . .
C117 C119 C124 C123 179.1(5) . .
C119 C117 C125 C130 -123.8(4) . .
C111 C117 C125 C130 123.6(4) . .
C119 C117 C125 C126 54.1(4) . .
C111 C117 C125 C126 -58.5(4) . .
C130 C125 C126 C127 1.3(5) . .
C117 C125 C126 C127 -176.7(3) . .
C130 C125 C126 C118 179.9(3) . .
C117 C125 C126 C118 1.8(4) . .
C120 C118 C126 C127 120.1(4) . .
C116 C118 C126 C127 -126.8(4) . .
C120 C118 C126 C125 -58.3(4) . .
C116 C118 C126 C125 54.8(4) . .
C125 C126 C127 C128 0.6(5) . .
C118 C126 C127 C128 -177.7(4) . .
C125 C126 C127 C132 -178.3(3) . .
C118 C126 C127 C132 3.4(6) . .
C126 C127 C128 C129 -1.9(6) . .
C132 C127 C128 C129 177.1(3) . .
C127 C128 C129 C130 1.4(6) . .
C126 C125 C130 C129 -1.8(5) . .
C117 C125 C130 C129 175.9(4) . .
C126 C125 C130 C131 178.0(3) . .
C117 C125 C130 C131 -4.3(6) . .
C128 C129 C130 C125 0.5(6) . .
C128 C129 C130 C131 -179.4(3) . .
C125 C130 C131 O30 -25.9(6) . .
C129 C130 C131 O30 153.9(4) . .
C125 C130 C131 O31 153.8(4) . .
C129 C130 C131 O31 -26.3(5) . .
C126 C127 C132 O27 32.1(5) . .
C128 C127 C132 O27 -146.8(4) . .
C126 C127 C132 O25 -150.2(4) . .
C128 C127 C132 O25 30.9(5) . .
O33 C133 N1 C134 0.1(8) . .
O33 C133 N1 C135 176.8(5) . .
O34 C136 N2 C137 -1.9(10) . .
O34 C136 N2 C138 179.7(8) . .
O2 C21 O1 Zn1 -0.1(6) . .
C20 C21 O1 Zn1 179.1(2) . .
O1 C21 O2 Zn2 -38.0(5) . .
C20 C21 O2 Zn2 142.7(3) . .
O4 C22 O3 Zn4 1.3(5) . .
C17 C22 O3 Zn4 179.2(2) . .
O3 C22 O4 Zn3 26.1(6) . .
C17 C22 O4 Zn3 -151.8(3) . .
O32 C88 O6 Zn2 9.5(5) 2_565 .
C84 C88 O6 Zn2 -171.0(2) . .
O10 C43 O9 Zn4 6.5(5) . .
C42 C43 O9 Zn4 -174.8(2) . .
O9 C43 O10 Zn3 -1.1(6) . .
C42 C43 O10 Zn3 -179.7(2) . .
O13 C65 O12 Zn4 -3.7(5) . .
C64 C65 O12 Zn4 176.1(2) . .
O15 C66 O14 Zn5 -22.4(5) . .
C61 C66 O14 Zn5 158.3(2) . .
O14 C66 O15 Zn6 9.4(6) . .
C61 C66 O15 Zn6 -171.2(2) . .
O16 C44 O17 Zn7 6.6(6) . .
C39 C44 O17 Zn7 -170.5(3) . .
O22 C110 O19 Zn5 5.6(6) 2_475 .
C105 C110 O19 Zn5 -176.4(2) . .
O21 C87 O20 Zn6 2.7(4) . 1_545
C81 C87 O20 Zn6 -177.3(2) . 1_545
O24 C109 O23 Zn7 18.0(5) 2_676 .
C108 C109 O23 Zn7 -163.5(2) . .
O27 C132 O25 Zn7 -5.2(6) . 1_545
C127 C132 O25 Zn7 177.3(2) . 1_545
O25 C132 O27 Zn8 -28.8(6) . .
C127 C132 O27 Zn8 148.6(3) . .
O30 C131 O31 Zn1 6.6(5) . .
C130 C131 O31 Zn1 -173.2(2) . .
N2 C136 O34 Zn5 173.4(4) . .
N1 C133 O33 Zn2 170.9(3) . .
C44 O17 Zn7 O26 63.5(4) . .
C44 O17 Zn7 O23 -66.9(4) . .
C44 O17 Zn7 O25 178.4(3) . 1_565
O35 C139 N3 C140 1.8(6) . .
O35 C139 N3 C141 174.0(4) . .
N3 C139 O35 Zn3 171.5(3) . .
O36 C142 N4 C144 179.1(10) . .
O36 C142 N4 C143 -0.7(16) . .
O37 C145 N5 C147 -176.8(7) . .
O37 C145 N5 C146 -3.7(9) . .
O38 C148 N6 C150 -176.2(5) . .
O38 C148 N6 C149 -0.4(8) . .
O41 C157 N9 C158 -2(2) . .
O41 C157 N9 C159 -177.2(15) . .
O43 C163 N11 C165 178.0(13) . .
O43 C163 N11 C164 -7(2) . .
O44 C166 N12 C168 167(3) . .
O44 C166 N12 C167 -3(4) . .
O45 C169 N13 C171 -151(3) . .
O45 C169 N13 C170 30(5) . .
O46 C172 N14 C174 165(2) . .
O46 C172 N14 C173 6(4) . .
O47 C175 N15 C177 26(6) . .
O47 C175 N15 C176 177.5(17) . .
O48 C178 N16 C180 -176.9(8) . .
O48 C178 N16 C179 -4.6(14) . .
O49 C181 N17 C182 0.5(19) . .
O50 C184 N18 C186 -170.8(11) . .
O50 C184 N18 C185 7.5(17) . .
O52 C190 N20 C191 -1(2) . .
O52 C190 N20 C192 -176.0(14) . .
O40 C154 N8 C156 -180.0 . .
O40 C154 N8 C155 0.0 . .
O42 C160 N10 C162 180.0 . .
O42 C160 N10 C161 0.0 . .
O39 C151 N7 C153 180.0 . .
O39 C151 N7 C152 0.0 . .

loop_
_platon_squeeze_void_nr
_platon_squeeze_void_average_x
_platon_squeeze_void_average_y
_platon_squeeze_void_average_z
_platon_squeeze_void_volume
_platon_squeeze_void_count_electrons
_platon_squeeze_void_content
1 0.000 0.000 0.000 119 19 ' '
2 0.000 0.500 0.500 834 164 ' '
3 0.500 0.000 0.500 487 107 ' '
